data_7064376
loop_
_publ_author_name
'Wang, Taihe'
'Zou, Chengling'
'Li, Yu'
'Mu, Yuxin'
'Wei, Jiale'
'Chen, Chao'
'Zhang, Yan'
'Li, Haijian'
'Yi, Jianhua'
'Ma, Haixia'
'Zhao, Fengqi'

_publ_section_title
;
 Characterizing the decomposition of CL-20 catalyzed by hydrophobic
 porphyrin MOFs
;
_journal_issue 17
_journal_name_full 'New Journal of Chemistry'
_journal_page_first 7236
_journal_page_last 7246
_journal_paper_doi 10.1039/D6NJ00288A
_journal_volume 50
_journal_year 2026
_chemical_formula_moiety '0.038(C48 H26 Cu N4 O8), 0.019(C48 H25 Cu N4 O8)'
_chemical_formula_sum 'C2.72 H1.45 Cu0.06 N0.23 O0.45'
_chemical_formula_weight 48.11
_space_group_crystal_system triclinic
_space_group_IT_number 2
_space_group_name_Hall '-P 1'
_space_group_name_H-M_alt 'P -1'
_atom_sites_solution_hydrogens geom
_atom_sites_solution_primary dual
_audit_creation_date 2026-01-19
_audit_creation_method
;
Olex2 1.5
(compiled 2022.04.07 svn.rca3783a0 for OlexSys, GUI svn.r6498)
;
_audit_update_record
;
2026-01-19 deposited with the CCDC.	2026-04-01 downloaded from the CCDC.
;
_cell_angle_alpha 74.1310(10)
_cell_angle_beta 88.5790(10)
_cell_angle_gamma 70.0660(10)
_cell_formula_units_Z 106
_cell_length_a 18.9730(3)
_cell_length_b 19.4512(2)
_cell_length_c 25.4299(4)
_cell_measurement_reflns_used 35417
_cell_measurement_temperature 293(2)
_cell_measurement_theta_max 29.3060
_cell_measurement_theta_min 1.6900
_cell_volume 8462.0(2)
_computing_molecular_graphics 'Olex2 1.5 (Dolomanov et al., 2009)'
_computing_publication_material 'Olex2 1.5 (Dolomanov et al., 2009)'
_computing_structure_refinement 'SHELXL 2018/3 (Sheldrick, 2015)'
_computing_structure_solution 'SHELXT 2018/2 (Sheldrick, 2018)'
_diffrn_ambient_temperature 293(2)
_diffrn_measured_fraction_theta_full 0.998
_diffrn_measured_fraction_theta_max 0.998
_diffrn_measurement_device_type 'multiwire proportional'
_diffrn_measurement_method 'phi and omega scans'
_diffrn_radiation_monochromator graphite
_diffrn_radiation_type MoK\a
_diffrn_radiation_wavelength 0.71073
_diffrn_reflns_av_R_equivalents 0.0307
_diffrn_reflns_av_unetI/netI 0.0363
_diffrn_reflns_Laue_measured_fraction_full 0.998
_diffrn_reflns_Laue_measured_fraction_max 0.998
_diffrn_reflns_limit_h_max 22
_diffrn_reflns_limit_h_min -22
_diffrn_reflns_limit_k_max 23
_diffrn_reflns_limit_k_min -23
_diffrn_reflns_limit_l_max 30
_diffrn_reflns_limit_l_min -30
_diffrn_reflns_number 101419
_diffrn_reflns_point_group_measured_fraction_full 0.998
_diffrn_reflns_point_group_measured_fraction_max 0.998
_diffrn_reflns_theta_full 25.027
_diffrn_reflns_theta_max 25.027
_diffrn_reflns_theta_min 1.467
_exptl_absorpt_coefficient_mu 0.432
_exptl_absorpt_correction_type none
_exptl_crystal_colour 'clear reddish red'
_exptl_crystal_colour_lustre clear
_exptl_crystal_colour_modifier reddish
_exptl_crystal_colour_primary red
_exptl_crystal_density_diffrn 1.001
_exptl_crystal_description plate
_exptl_crystal_F_000 2608
_exptl_crystal_size_max 0.15
_exptl_crystal_size_mid 0.12
_exptl_crystal_size_min 0.11
_refine_diff_density_max 2.876
_refine_diff_density_min -0.833
_refine_diff_density_rms 0.116
_refine_ls_extinction_method none
_refine_ls_goodness_of_fit_ref 1.041
_refine_ls_hydrogen_treatment constr
_refine_ls_matrix_type full
_refine_ls_number_parameters 1648
_refine_ls_number_reflns 29847
_refine_ls_number_restraints 0
_refine_ls_restrained_S_all 1.041
_refine_ls_R_factor_all 0.0969
_refine_ls_R_factor_gt 0.0771
_refine_ls_shift/su_max 0.003
_refine_ls_shift/su_mean 0.000
_refine_ls_structure_factor_coef Fsqd
_refine_ls_weighting_details 'w=1/[\s^2^(Fo^2^)+(0.1227P)^2^+23.7011P] where P=(Fo^2^+2Fc^2^)/3'
_refine_ls_weighting_scheme calc
_refine_ls_wR_factor_gt 0.2212
_refine_ls_wR_factor_ref 0.2383
_reflns_Friedel_coverage 0.000
_reflns_number_gt 21618
_reflns_number_total 29847
_reflns_threshold_expression 'I > 2\s(I)'
_cod_data_source_file d6nj00288a2.cif
_cod_data_source_block 252
_cod_depositor_comments 'Adding full bibliography for 7064374--7064376.cif.'
_cod_database_code 7064376
_shelx_shelxl_version_number 2018/3
_shelx_space_group_comment
;
The symmetry employed for this shelxl refinement is uniquely defined
by the following loop, which should always be used as a source of
symmetry information in preference to the above space-group names.
They are only intended as comments.
;
_shelx_estimated_absorpt_t_max 0.954
_shelx_estimated_absorpt_t_min 0.938
_olex2_refinement_description
;
1. Fixed Uiso
 At 1.2 times of:
  All C(H) groups
 At 1.5 times of:
  All O(H) groups
2.a Aromatic/amide H refined with riding coordinates:
 C017(H017), C018(H018), C01C(H01C), C01D(H01D), C01E(H01E), C01F(H01F),
 C01H(H01H), C01J(H01J), C01S(H01S), C01V(H01V), C01W(H01W), C01X(H01X),
 C01Y(H01Y), C023(H023), C025(H025), C02C(H02C), C02G(H02G), C02H(H02H),
 C02M(H02M), C02P(H02P), C02S(H02S), C02T(H02T), C02Z(H02Z), C030(H030),
 C034(H034), C035(H035), C037(H037), C039(H039), C03A(H03A), C03B(H03B),
 C03C(H03C), C03D(H03D), C03F(H03F), C03H(H03H), C03J(H03J), C03K(H03K),
 C03M(H03M), C03N(H03N), C03O(H03O), C03Q(H03Q), C03R(H03R), C03S(H03S),
 C03W(H03W), C03X(H03X), C03Z(H03Z), C040(H040), C042(H042), C043(H043),
 C046(H046), C04A(H04A), C04B(H04B), C04D(H04D), C04E(H04E), C04F(H04F),
 C04J(H04J), C04L(H04L), C04M(H04M), C04N(H04N), C04O(H04O), C04P(H04P),
 C04Q(H04Q), C04U(H04U), C04V(H04V), C04W(H04W), C04X(H04X), C053(H053),
 C054(H054), C055(H055), C057(H057), C058(H058), C05A(H05A), C05B(H05B)
2.b Tetrahedral OH refined with riding coordinates:
 O00I(H00I), O00M(H00M), O00O(H00O), O00U(H00U), O013(H013)
;
_smtbx_masks_void_probe_radius 1.2
_smtbx_masks_void_truncation_radius 1.2
_olex2_submission_special_instructions 'No special instructions were received'

loop_
_space_group_symop_operation_xyz
'x, y, z'
'-x, -y, -z'

loop_
_atom_site_label
_atom_site_type_symbol
_atom_site_fract_x
_atom_site_fract_y
_atom_site_fract_z
_atom_site_U_iso_or_equiv
_atom_site_adp_type
_atom_site_occupancy
_atom_site_site_symmetry_order
_atom_site_calc_flag
_atom_site_refinement_flags_posn
_atom_site_refinement_flags_adp
_atom_site_refinement_flags_occupancy
_atom_site_disorder_assembly
_atom_site_disorder_group
Cu01 Cu -0.06948(2) 0.95067(2) 0.08629(2) 0.01382(12) Uani 1 1 d . . . . .
Cu02 Cu 0.92580(2) 0.61066(2) 0.41932(2) 0.01679(12) Uani 1 1 d . . . . .
Cu03 Cu 0.06039(2) 0.70580(2) 0.24945(2) 0.01688(12) Uani 1 1 d . . . . .
N004 N -0.03901(17) 0.83930(17) 0.09500(13) 0.0163(6) Uani 1 1 d . . . . .
O005 O 0.43454(15) 0.56770(17) 0.09346(14) 0.0339(7) Uani 1 1 d . . . . .
N006 N 0.03607(17) 0.94528(17) 0.07465(12) 0.0157(6) Uani 1 1 d . . . . .
N007 N 0.02984(17) 0.81732(18) 0.23960(13) 0.0189(7) Uani 1 1 d . . . . .
N008 N -0.17685(17) 0.95766(17) 0.09234(12) 0.0158(6) Uani 1 1 d . . . . .
O009 O -0.44608(16) 1.08520(17) 0.24413(14) 0.0374(8) Uani 1 1 d . . . . .
N00A N -0.09874(17) 1.06037(17) 0.08303(13) 0.0178(7) Uani 1 1 d . . . . .
N00B N 0.81852(18) 0.61898(17) 0.42206(13) 0.0200(7) Uani 1 1 d . . . . .
N00C N -0.04532(17) 0.71018(18) 0.26130(13) 0.0196(7) Uani 1 1 d . . . . .
N00D N 0.95576(17) 0.49884(17) 0.42853(13) 0.0188(7) Uani 1 1 d . . . . .
O00E O 1.43334(17) 0.22903(18) 0.44042(16) 0.0422(8) Uani 1 1 d . . . . .
N00F N 0.16747(18) 0.69970(17) 0.24315(13) 0.0182(7) Uani 1 1 d . . . . .
N00G N 0.89750(17) 0.71973(18) 0.41725(13) 0.0180(7) Uani 1 1 d . . . . .
O00H O 1.37102(17) 0.16900(17) 0.40888(15) 0.0397(8) Uani 1 1 d . . . . .
O00I O -0.38166(16) 1.13653(17) 0.28375(15) 0.0383(8) Uani 1 1 d . . . . .
H00I H -0.366190 1.165909 0.261006 0.058 Uiso 1 1 calc R U . . .
N00J N 1.03159(18) 0.60452(17) 0.40979(13) 0.0197(7) Uani 1 1 d . . . . .
N00K N 0.09018(17) 0.59581(18) 0.25335(13) 0.0191(7) Uani 1 1 d . . . . .
O00L O -0.56687(17) 1.33157(18) 0.10316(15) 0.0430(9) Uani 1 1 d . . . . .
O00M O 0.36939(17) 0.51339(17) 0.05829(17) 0.0447(9) Uani 1 1 d . . . . .
H00M H 0.387357 0.472697 0.082051 0.067 Uiso 1 1 calc R U . . .
O00N O -0.25203(18) 0.38944(18) 0.25042(14) 0.0401(8) Uani 1 1 d . . . . .
O00O O 0.50188(17) 0.24216(17) 0.28541(14) 0.0380(8) Uani 1 1 d . . . . .
H00O H 0.522689 0.229130 0.316220 0.057 Uiso 1 1 calc R U . . .
O00P O 0.23952(17) 1.26876(17) 0.08996(14) 0.0370(8) Uani 1 1 d . . . . .
O00Q O 0.61632(19) 0.28236(19) 0.51385(15) 0.0420(8) Uani 1 1 d . . . . .
O00R O -0.37455(19) 0.6157(2) 0.17069(15) 0.0431(8) Uani 1 1 d . . . . .
O00S O 0.3641(2) 1.0416(2) 0.16969(16) 0.0465(9) Uani 1 1 d . . . . .
O00T O 0.55514(18) 0.32059(18) 0.23465(16) 0.0506(10) Uani 1 1 d . . . . .
O00U O 0.48084(19) 1.05079(18) 0.42690(15) 0.0456(9) Uani 1 1 d . . . . .
H00U H 0.477037 1.095185 0.412270 0.068 Uiso 1 1 calc R U . . .
O00V O 1.23106(19) 0.93505(19) 0.41587(16) 0.0443(9) Uani 1 1 d . . . . .
C00W C -0.1626(2) 0.8232(2) 0.10633(15) 0.0167(8) Uani 1 1 d . . . . .
C00X C -0.2052(2) 0.9003(2) 0.09569(15) 0.0180(8) Uani 1 1 d . . . . .
C00Y C 0.1953(2) 0.7568(2) 0.23870(15) 0.0203(8) Uani 1 1 d . . . . .
C00Z C 0.7893(2) 0.5611(2) 0.42699(16) 0.0188(8) Uani 1 1 d . . . . .
C010 C 0.8318(2) 0.4837(2) 0.43934(16) 0.0205(8) Uani 1 1 d . . . . .
O011 O -0.1460(2) 0.29540(19) 0.28687(17) 0.0518(10) Uani 1 1 d . . . . .
C012 C 0.0635(2) 1.0039(2) 0.06543(16) 0.0168(8) Uani 1 1 d . . . . .
O013 O -0.51325(18) 1.41118(17) 0.05591(18) 0.0535(11) Uani 1 1 d . . . . .
H013 H -0.500846 1.412872 0.024595 0.080 Uiso 1 1 calc R U . . .
O014 O 1.1234(2) 1.02511(18) 0.37745(18) 0.0536(10) Uani 1 1 d . . . . .
C015 C 0.1670(2) 0.7479(2) 0.07687(15) 0.0174(8) Uani 1 1 d . . . . .
O016 O 0.13195(19) 1.36222(18) 0.05313(18) 0.0539(11) Uani 1 1 d . . . . .
C017 C -0.2855(2) 0.9314(2) 0.08792(16) 0.0201(8) Uani 1 1 d . . . . .
H017 H -0.317509 0.904512 0.087287 0.024 Uiso 1 1 calc R U . . .
C018 C -0.3062(2) 1.0074(2) 0.08164(16) 0.0207(8) Uani 1 1 d . . . . .
H018 H -0.355097 1.042323 0.075935 0.025 Uiso 1 1 calc R U . . .
C019 C 0.0247(2) 1.0753(2) 0.07326(16) 0.0184(8) Uani 1 1 d . . . . .
C01A C 0.0950(2) 0.8092(2) 0.07943(15) 0.0159(8) Uani 1 1 d . . . . .
C01B C -0.1693(2) 1.1087(2) 0.08761(16) 0.0181(8) Uani 1 1 d . . . . .
C01C C -0.1639(2) 1.1784(2) 0.09433(17) 0.0216(8) Uani 1 1 d . . . . .
H01C H -0.203498 1.220062 0.098743 0.026 Uiso 1 1 calc R U . . .
C01D C 0.1574(2) 0.4765(2) 0.24543(16) 0.0223(9) Uani 1 1 d . . . . .
H01D H 0.197873 0.434455 0.242564 0.027 Uiso 1 1 calc R U . . .
C01E C 0.0435(2) 1.2002(2) 0.03170(16) 0.0193(8) Uani 1 1 d . . . . .
H01E H 0.005298 1.212190 0.004978 0.023 Uiso 1 1 calc R U . . .
C01F C 0.1571(2) 0.9080(2) 0.04805(15) 0.0178(8) Uani 1 1 d . . . . .
H01F H 0.202021 0.877899 0.038020 0.021 Uiso 1 1 calc R U . . .
C01G C -0.0716(2) 0.6515(2) 0.27060(15) 0.0186(8) Uani 1 1 d . . . . .
C01H C 0.8302(2) 0.8389(2) 0.42653(16) 0.0223(9) Uani 1 1 d . . . . .
H01H H 0.790088 0.880893 0.429894 0.027 Uiso 1 1 calc R U . . .
C01I C 0.1509(2) 0.8359(2) 0.22689(16) 0.0224(9) Uani 1 1 d . . . . .
C01J C 1.1541(2) 0.5661(2) 0.38466(16) 0.0210(8) Uani 1 1 d . . . . .
H01J H 1.199572 0.535544 0.375733 0.025 Uiso 1 1 calc R U . . .
C01K C 1.1642(2) 0.4071(2) 0.41538(16) 0.0201(8) Uani 1 1 d . . . . .
C01L C -0.2384(2) 1.0237(2) 0.08547(15) 0.0167(8) Uani 1 1 d . . . . .
C01M C 1.0590(2) 0.6640(2) 0.39936(15) 0.0196(8) Uani 1 1 d . . . . .
C01N C 0.9104(2) 0.4554(2) 0.44176(16) 0.0204(8) Uani 1 1 d . . . . .
C01O C 0.2276(2) 0.5622(2) 0.25208(15) 0.0187(8) Uani 1 1 d . . . . .
C01P C -0.2356(2) 1.0946(2) 0.08547(15) 0.0183(8) Uani 1 1 d . . . . .
C01Q C -0.0840(2) 0.7949(2) 0.10854(16) 0.0182(8) Uani 1 1 d . . . . .
C01R C 1.0907(2) 0.4681(2) 0.41616(15) 0.0185(8) Uani 1 1 d . . . . .
C01S C 0.2394(2) 0.6432(2) 0.04156(16) 0.0196(8) Uani 1 1 d . . . . .
H01S H 0.241695 0.612243 0.018958 0.023 Uiso 1 1 calc R U . . .
C01T C -0.0432(2) 0.8677(2) 0.23874(16) 0.0198(8) Uani 1 1 d . . . . .
C01V C 0.2310(2) 0.7353(2) 0.10927(15) 0.0185(8) Uani 1 1 d . . . . .
H01V H 0.228304 0.765490 0.132484 0.022 Uiso 1 1 calc R U . . .
C01W C 0.6891(2) 0.6685(2) 0.41285(16) 0.0220(8) Uani 1 1 d . . . . .
H01W H 0.640341 0.703624 0.407506 0.026 Uiso 1 1 calc R U . . .
C01X C 0.2966(2) 0.6514(2) 0.25306(16) 0.0220(8) Uani 1 1 d . . . . .
H01X H 0.345504 0.616670 0.258889 0.026 Uiso 1 1 calc R U . . .
C01Y C 0.0849(2) 0.4817(2) 0.24579(16) 0.0223(8) Uani 1 1 d . . . . .
H01Y H 0.065495 0.445146 0.242122 0.027 Uiso 1 1 calc R U . . .
O01Z O 0.6584(2) 0.2493(2) 0.43856(17) 0.0537(10) Uani 1 1 d . . . . .
C020 C 0.0325(2) 0.7890(2) 0.09631(15) 0.0168(8) Uani 1 1 d . . . . .
C021 C 0.09451(19) 0.8845(2) 0.06690(15) 0.0150(7) Uani 1 1 d . . . . .
C022 C 0.1617(2) 0.5468(2) 0.25020(16) 0.0196(8) Uani 1 1 d . . . . .
C023 C 0.0775(2) 1.2526(2) 0.03228(17) 0.0240(9) Uani 1 1 d . . . . .
H023 H 0.061196 1.300047 0.006307 0.029 Uiso 1 1 calc R U . . .
C025 C 0.7084(2) 0.5937(2) 0.42025(16) 0.0217(8) Uani 1 1 d . . . . .
H025 H 0.675627 0.567237 0.420942 0.026 Uiso 1 1 calc R U . . .
C026 C 0.2294(2) 0.6339(2) 0.25032(15) 0.0182(8) Uani 1 1 d . . . . .
C027 C -0.0502(2) 1.0993(2) 0.08402(16) 0.0180(8) Uani 1 1 d . . . . .
C028 C 0.0663(2) 1.1294(2) 0.07087(16) 0.0193(8) Uani 1 1 d . . . . .
C029 C 0.9441(2) 0.7588(2) 0.41776(15) 0.0197(8) Uani 1 1 d . . . . .
C02A C -0.0742(2) 0.5253(2) 0.26621(17) 0.0210(8) Uani 1 1 d . . . . .
C02B C 1.0203(2) 0.7349(2) 0.40729(15) 0.0198(8) Uani 1 1 d . . . . .
C02C C 0.2761(2) 0.7273(2) 0.24566(16) 0.0226(8) Uani 1 1 d . . . . .
H02C H 0.307821 0.754848 0.245172 0.027 Uiso 1 1 calc R U . . .
C02D C 0.3030(2) 0.6308(2) 0.07419(16) 0.0202(8) Uani 1 1 d . . . . .
C02E C 0.0731(2) 0.8617(2) 0.22502(16) 0.0207(8) Uani 1 1 d . . . . .
C02F C -0.0337(2) 0.5802(2) 0.26315(16) 0.0209(8) Uani 1 1 d . . . . .
C02G C 1.0344(2) 0.8614(2) 0.36594(16) 0.0204(8) Uani 1 1 d . . . . .
H02G H 0.993702 0.873414 0.341238 0.024 Uiso 1 1 calc R U . . .
C02H C -0.0919(2) 1.1718(2) 0.09303(16) 0.0220(8) Uani 1 1 d . . . . .
H02H H -0.071943 1.207735 0.097190 0.026 Uiso 1 1 calc R U . . .
C02I C 1.0906(2) 0.5435(2) 0.40347(16) 0.0192(8) Uani 1 1 d . . . . .
C02J C 0.8260(2) 0.7693(2) 0.42058(16) 0.0211(8) Uani 1 1 d . . . . .
C02K C -0.1050(2) 0.8461(2) 0.25562(15) 0.0195(8) Uani 1 1 d . . . . .
C02L C -0.2894(2) 0.6736(2) 0.12454(18) 0.0263(9) Uani 1 1 d . . . . .
C02M C -0.0497(2) 0.4532(2) 0.30359(16) 0.0224(8) Uani 1 1 d . . . . .
H02M H -0.009574 0.439901 0.329080 0.027 Uiso 1 1 calc R U . . .
O02N O 0.4435(2) 1.0402(2) 0.34896(16) 0.0597(11) Uani 1 1 d . . . . .
C02O C 0.3002(2) 0.4981(2) 0.25559(16) 0.0188(8) Uani 1 1 d . . . . .
C02P C 0.9029(2) 0.8319(2) 0.42631(16) 0.0231(9) Uani 1 1 d . . . . .
H02P H 0.923069 0.867481 0.430824 0.028 Uiso 1 1 calc R U . . .
C02Q C 0.7596(2) 0.7554(2) 0.41497(15) 0.0197(8) Uani 1 1 d . . . . .
C02S C 1.2269(2) 0.3976(2) 0.44807(16) 0.0217(8) Uani 1 1 d . . . . .
H02S H 1.222795 0.430162 0.469690 0.026 Uiso 1 1 calc R U . . .
C02T C 1.0665(2) 0.9150(2) 0.36447(17) 0.0250(9) Uani 1 1 d . . . . .
H02T H 1.046129 0.963361 0.340074 0.030 Uiso 1 1 calc R U . . .
C02U C 1.0610(2) 0.7890(2) 0.40360(17) 0.0225(9) Uani 1 1 d . . . . .
C02V C -0.3084(2) 1.1590(2) 0.08338(16) 0.0195(8) Uani 1 1 d . . . . .
C02W C 0.7570(2) 0.6851(2) 0.41461(16) 0.0198(8) Uani 1 1 d . . . . .
O02X O -0.3358(2) 0.5929(3) 0.09191(18) 0.0618(12) Uani 1 1 d . . . . .
C02Y C -0.1782(2) 0.9080(2) 0.25874(16) 0.0216(8) Uani 1 1 d . . . . .
C02Z C -0.2510(2) 0.7609(2) 0.15750(16) 0.0237(9) Uani 1 1 d . . . . .
H02Z H -0.254088 0.787764 0.183132 0.028 Uiso 1 1 calc R U . . .
C030 C -0.1658(2) 0.7472(2) 0.28738(16) 0.0217(8) Uani 1 1 d . . . . .
H030 H -0.210748 0.777144 0.297459 0.026 Uiso 1 1 calc R U . . .
C031 C -0.1047(2) 0.7711(2) 0.26837(15) 0.0199(8) Uani 1 1 d . . . . .
C032 C -0.2039(2) 0.7686(2) 0.11439(16) 0.0197(8) Uani 1 1 d . . . . .
C033 C 0.1920(2) 0.8905(2) 0.21866(17) 0.0248(9) Uani 1 1 d . . . . .
C034 C 0.0332(2) 0.7115(2) 0.11506(16) 0.0190(8) Uani 1 1 d . . . . .
H034 H 0.075207 0.667296 0.120818 0.023 Uiso 1 1 calc R U . . .
C035 C 0.1725(2) 0.7016(2) 0.04257(16) 0.0196(8) Uani 1 1 d . . . . .
H035 H 0.130795 0.709883 0.020040 0.024 Uiso 1 1 calc R U . . .
C036 C 0.6877(2) 0.8207(2) 0.40992(17) 0.0205(8) Uani 1 1 d . . . . .
C037 C 1.0275(2) 0.3717(2) 0.44921(16) 0.0219(8) Uani 1 1 d . . . . .
H037 H 1.069288 0.327216 0.455491 0.026 Uiso 1 1 calc R U . . .
C038 C 0.0430(2) 0.5557(2) 0.25307(16) 0.0197(8) Uani 1 1 d . . . . .
C039 C 0.2980(2) 0.6788(2) 0.10743(16) 0.0224(8) Uani 1 1 d . . . . .
H039 H 0.340294 0.672436 0.128487 0.027 Uiso 1 1 calc R U . . .
C03A C 1.2403(2) 0.2992(2) 0.38585(18) 0.0252(9) Uani 1 1 d . . . . .
H03A H 1.244861 0.264991 0.365480 0.030 Uiso 1 1 calc R U . . .
C03B C 0.1392(2) 0.9810(2) 0.04754(16) 0.0192(8) Uani 1 1 d . . . . .
H03B H 0.169123 1.010995 0.037703 0.023 Uiso 1 1 calc R U . . .
C03C C -0.2411(2) 0.9193(2) 0.22742(16) 0.0239(9) Uani 1 1 d . . . . .
H03C H -0.238180 0.888938 0.204263 0.029 Uiso 1 1 calc R U . . .
C03D C 0.7429(2) 0.4260(2) 0.49280(17) 0.0247(9) Uani 1 1 d . . . . .
H03D H 0.740171 0.455478 0.516556 0.030 Uiso 1 1 calc R U . . .
O03E O 0.3116(3) 1.0743(2) 0.24246(17) 0.0665(12) Uani 1 1 d . . . . .
C03F C 1.1340(2) 0.6408(2) 0.38262(16) 0.0196(8) Uani 1 1 d . . . . .
H03F H 1.163539 0.671197 0.372283 0.023 Uiso 1 1 calc R U . . .
C03G C 1.0285(2) 0.4484(2) 0.43097(15) 0.0196(8) Uani 1 1 d . . . . .
C03H C -0.3095(2) 0.9757(2) 0.22978(17) 0.0241(9) Uani 1 1 d . . . . .
H03H H -0.351753 0.982345 0.208526 0.029 Uiso 1 1 calc R U . . .
C03I C 0.7899(2) 0.4295(2) 0.44962(17) 0.0227(9) Uani 1 1 d . . . . .
C03J C -0.2930(2) 0.7135(2) 0.16223(18) 0.0266(9) Uani 1 1 d . . . . .
H03J H -0.323798 0.708795 0.191043 0.032 Uiso 1 1 calc R U . . .
C03K C -0.2506(2) 1.0096(2) 0.29610(18) 0.0269(9) Uani 1 1 d . . . . .
H03K H -0.253401 1.039775 0.319411 0.032 Uiso 1 1 calc R U . . .
C03L C 0.3751(2) 0.5671(2) 0.07564(18) 0.0260(9) Uani 1 1 d . . . . .
C03M C 0.7004(2) 0.3789(2) 0.50056(18) 0.0284(9) Uani 1 1 d . . . . .
H03M H 0.669303 0.377531 0.529392 0.034 Uiso 1 1 calc R U . . .
C03N C 1.1713(2) 0.3577(2) 0.38328(16) 0.0229(9) Uani 1 1 d . . . . .
H03N H 1.130852 0.363451 0.360519 0.028 Uiso 1 1 calc R U . . .
C03O C 0.9565(2) 0.3755(2) 0.45550(16) 0.0226(9) Uani 1 1 d . . . . .
H03O H 0.939722 0.334498 0.466657 0.027 Uiso 1 1 calc R U . . .
C03P C 0.7035(2) 0.3341(2) 0.46603(18) 0.0287(10) Uani 1 1 d . . . . .
C03Q C -0.0381(2) 0.7152(2) 0.12257(16) 0.0198(8) Uani 1 1 d . . . . .
H03Q H -0.054758 0.674162 0.134578 0.024 Uiso 1 1 calc R U . . .
C03R C -0.0838(2) 0.4015(2) 0.30340(17) 0.0253(9) Uani 1 1 d . . . . .
H03R H -0.065442 0.352854 0.327751 0.030 Uiso 1 1 calc R U . . .
C03S C 0.2841(2) 0.9426(2) 0.17564(18) 0.0291(10) Uani 1 1 d . . . . .
H03S H 0.317930 0.944805 0.148652 0.035 Uiso 1 1 calc R U . . .
C03T C 0.1351(2) 1.2353(2) 0.07098(19) 0.0299(10) Uani 1 1 d . . . . .
C03U C 1.3016(2) 0.2912(2) 0.41790(18) 0.0262(9) Uani 1 1 d . . . . .
C03V C -0.3143(2) 1.0217(2) 0.26376(18) 0.0264(9) Uani 1 1 d . . . . .
C03W C 1.2949(2) 0.3407(2) 0.44883(17) 0.0249(9) Uani 1 1 d . . . . .
H03W H 1.336194 0.335807 0.470338 0.030 Uiso 1 1 calc R U . . .
C03X C -0.1364(2) 0.5453(2) 0.23035(18) 0.0278(9) Uani 1 1 d . . . . .
H03X H -0.153736 0.593483 0.205398 0.033 Uiso 1 1 calc R U . . .
C03Y C 0.2754(3) 0.9878(2) 0.21053(19) 0.0336(11) Uani 1 1 d . . . . .
C03Z C 0.2442(2) 0.8945(2) 0.17972(17) 0.0256(9) Uani 1 1 d . . . . .
H03Z H 0.252330 0.864044 0.156039 0.031 Uiso 1 1 calc R U . . .
C040 C 1.1241(2) 0.7719(2) 0.43740(18) 0.0268(9) Uani 1 1 d . . . . .
H040 H 1.143906 0.723741 0.462146 0.032 Uiso 1 1 calc R U . . .
C042 C -0.0452(2) 0.9453(2) 0.21874(17) 0.0247(9) Uani 1 1 d . . . . .
H042 H -0.087385 0.989307 0.212662 0.030 Uiso 1 1 calc R U . . .
C043 C 0.3206(2) 0.4321(2) 0.30042(17) 0.0264(9) Uani 1 1 d . . . . .
H043 H 0.289892 0.429291 0.329447 0.032 Uiso 1 1 calc R U . . .
C044 C -0.1465(2) 0.4215(2) 0.26658(18) 0.0276(9) Uani 1 1 d . . . . .
C045 C 0.4331(2) 0.3739(2) 0.25905(17) 0.0218(8) Uani 1 1 d . . . . .
C046 C -0.3564(2) 1.1536(2) 0.12508(18) 0.0291(10) Uani 1 1 d . . . . .
H046 H -0.344479 1.109141 0.153960 0.035 Uiso 1 1 calc R U . . .
C047 C 1.3751(2) 0.2256(2) 0.42328(19) 0.0289(10) Uani 1 1 d . . . . .
C048 C 1.1291(2) 0.8976(2) 0.39905(18) 0.0283(9) Uani 1 1 d . . . . .
C049 C -0.3867(2) 1.0843(2) 0.26343(19) 0.0299(10) Uani 1 1 d . . . . .
C04A C -0.2416(3) 0.6787(2) 0.08323(19) 0.0309(10) Uani 1 1 d . . . . .
H04A H -0.237721 0.650511 0.058362 0.037 Uiso 1 1 calc R U . . .
C04B C 0.7511(3) 0.3361(2) 0.42362(19) 0.0330(10) Uani 1 1 d . . . . .
H04B H 0.754061 0.306032 0.400210 0.040 Uiso 1 1 calc R U . . .
C04C C -0.3371(2) 0.6226(2) 0.13043(19) 0.0306(10) Uani 1 1 d . . . . .
C04D C -0.1475(2) 0.6749(2) 0.28825(16) 0.0220(8) Uani 1 1 d . . . . .
H04D H -0.177378 0.644842 0.298215 0.026 Uiso 1 1 calc R U . . .
C04E C -0.1832(2) 0.9533(2) 0.29384(17) 0.0239(9) Uani 1 1 d . . . . .
H04E H -0.141199 0.945479 0.315808 0.029 Uiso 1 1 calc R U . . .
C04F C 0.0270(2) 0.9413(2) 0.21059(17) 0.0245(9) Uani 1 1 d . . . . .
H04F H 0.043582 0.982291 0.198016 0.029 Uiso 1 1 calc R U . . .
C04G C -0.4408(2) 1.2809(2) 0.0813(2) 0.0277(10) Uani 1 1 d . . . . .
C04H C 0.5031(2) 0.3073(2) 0.25963(19) 0.0294(10) Uani 1 1 d . . . . .
C04J C -0.1732(2) 0.4946(2) 0.23106(18) 0.0292(10) Uani 1 1 d . . . . .
H04J H -0.215918 0.509715 0.207639 0.035 Uiso 1 1 calc R U . . .
C04K C 0.6552(3) 0.2843(2) 0.4734(2) 0.0338(11) Uani 1 1 d . . . . .
C04L C 0.7943(2) 0.3829(2) 0.41600(18) 0.0279(9) Uani 1 1 d . . . . .
H04L H 0.826599 0.382975 0.387898 0.033 Uiso 1 1 calc R U . . .
C04M C 0.1247(2) 1.1114(2) 0.10906(19) 0.0311(10) Uani 1 1 d . . . . .
H04M H 0.140849 1.064106 0.135131 0.037 Uiso 1 1 calc R U . . .
C04N C 0.5989(2) 0.9115(2) 0.44765(18) 0.0295(10) Uani 1 1 d . . . . .
H04N H 0.584064 0.930331 0.477589 0.035 Uiso 1 1 calc R U . . .
C04O C 0.3461(2) 0.4997(2) 0.21247(18) 0.0299(10) Uani 1 1 d . . . . .
H04O H 0.332996 0.542046 0.181891 0.036 Uiso 1 1 calc R U . . .
C04P C 0.3867(2) 0.3706(2) 0.30173(19) 0.0297(10) Uani 1 1 d . . . . .
H04P H 0.399402 0.327167 0.331519 0.036 Uiso 1 1 calc R U . . .
C04Q C 1.1585(2) 0.8248(2) 0.43536(19) 0.0298(10) Uani 1 1 d . . . . .
H04Q H 1.201310 0.811696 0.458244 0.036 Uiso 1 1 calc R U . . .
C04R C 0.5563(2) 0.9465(2) 0.39823(19) 0.0292(10) Uani 1 1 d . . . . .
C04S C 1.1648(3) 0.9566(3) 0.3980(2) 0.0357(11) Uani 1 1 d . . . . .
C04U C 0.1597(3) 1.1639(3) 0.1087(2) 0.0362(11) Uani 1 1 d . . . . .
H04U H 0.199906 1.150861 0.134052 0.043 Uiso 1 1 calc R U . . .
C04V C -0.4222(2) 1.2141(2) 0.12392(18) 0.0316(10) Uani 1 1 d . . . . .
H04V H -0.454149 1.209833 0.152023 0.038 Uiso 1 1 calc R U . . .
C04W C 0.6629(2) 0.8493(2) 0.45299(18) 0.0291(10) Uani 1 1 d . . . . .
H04W H 0.690156 0.825963 0.486882 0.035 Uiso 1 1 calc R U . . .
C04X C -0.3269(2) 1.2269(2) 0.0417(2) 0.0355(11) Uani 1 1 d . . . . .
H04X H -0.294437 1.232157 0.014050 0.043 Uiso 1 1 calc R U . . .
C04Y C -0.1834(3) 0.3634(3) 0.2676(2) 0.0335(10) Uani 1 1 d . . . . .
C04Z C 0.3204(3) 1.0388(3) 0.2067(2) 0.0387(12) Uani 1 1 d . . . . .
C050 C -0.5124(2) 1.3459(2) 0.0799(2) 0.0352(11) Uani 1 1 d . . . . .
C052 C 0.1691(3) 1.2952(3) 0.0704(2) 0.0363(11) Uani 1 1 d . . . . .
C053 C -0.1992(2) 0.7255(2) 0.07838(18) 0.0274(9) Uani 1 1 d . . . . .
H053 H -0.166907 0.727944 0.050348 0.033 Uiso 1 1 calc R U . . .
C054 C 0.4122(2) 0.4377(2) 0.21467(18) 0.0302(10) Uani 1 1 d . . . . .
H054 H 0.442589 0.439786 0.185460 0.036 Uiso 1 1 calc R U . . .
C055 C 0.2211(3) 0.9864(3) 0.24873(19) 0.0364(11) Uani 1 1 d . . . . .
H055 H 0.212712 1.017826 0.271734 0.044 Uiso 1 1 calc R U . . .
C056 C 0.4878(2) 1.0163(2) 0.3912(2) 0.0319(10) Uani 1 1 d . . . . .
C057 C -0.3919(3) 1.2861(3) 0.0406(2) 0.0410(12) Uani 1 1 d . . . . .
H057 H -0.403470 1.330741 0.011885 0.049 Uiso 1 1 calc R U . . .
C058 C 0.6432(3) 0.8549(3) 0.3590(2) 0.0386(11) Uani 1 1 d . . . . .
H058 H 0.657493 0.835252 0.329369 0.046 Uiso 1 1 calc R U . . .
C05A C 0.1803(3) 0.9394(2) 0.25268(18) 0.0316(10) Uani 1 1 d . . . . .
H05A H 0.144186 0.939726 0.278133 0.038 Uiso 1 1 calc R U . . .
C05B C 0.5793(3) 0.9169(3) 0.3543(2) 0.0396(11) Uani 1 1 d . . . . .
H05B H 0.550570 0.939742 0.320958 0.047 Uiso 1 1 calc R U . . .

loop_
_atom_site_aniso_label
_atom_site_aniso_U_11
_atom_site_aniso_U_22
_atom_site_aniso_U_33
_atom_site_aniso_U_23
_atom_site_aniso_U_13
_atom_site_aniso_U_12
Cu01 0.0079(2) 0.0097(2) 0.0218(2) -0.00695(18) 0.00010(18) 0.00147(17)
Cu02 0.0098(2) 0.0137(2) 0.0226(3) -0.00710(19) 0.00000(18) 0.00277(18)
Cu03 0.0118(2) 0.0131(2) 0.0223(3) -0.00783(18) 0.00088(18) 0.00226(18)
N004 0.0110(15) 0.0156(15) 0.0209(17) -0.0063(13) 0.0008(13) -0.0019(13)
O005 0.0108(14) 0.0261(16) 0.057(2) -0.0126(15) 0.0006(14) 0.0037(12)
N006 0.0141(16) 0.0136(15) 0.0187(16) -0.0074(12) 0.0002(13) -0.0018(13)
N007 0.0147(16) 0.0179(16) 0.0228(17) -0.0086(13) 0.0012(13) -0.0018(13)
N008 0.0132(16) 0.0126(15) 0.0206(16) -0.0089(13) 0.0002(13) 0.0004(12)
O009 0.0185(16) 0.0293(17) 0.059(2) -0.0193(16) -0.0036(15) 0.0038(13)
N00A 0.0102(15) 0.0153(15) 0.0251(17) -0.0088(13) -0.0004(13) 0.0015(13)
N00B 0.0155(16) 0.0152(16) 0.0240(18) -0.0058(13) 0.0029(13) 0.0016(13)
N00C 0.0108(15) 0.0170(16) 0.0230(17) -0.0083(13) 0.0007(13) 0.0073(13)
N00D 0.0116(16) 0.0181(16) 0.0219(17) -0.0075(13) -0.0004(13) 0.0024(13)
O00E 0.0171(16) 0.0288(17) 0.075(3) -0.0161(17) 0.0035(16) 0.0005(13)
N00F 0.0198(17) 0.0118(15) 0.0234(17) -0.0090(13) 0.0040(13) -0.0029(13)
N00G 0.0104(15) 0.0190(16) 0.0238(17) -0.0083(13) 0.0011(13) -0.0022(13)
O00H 0.0228(16) 0.0243(16) 0.068(2) -0.0223(16) -0.0031(15) 0.0047(13)
O00I 0.0214(16) 0.0270(16) 0.066(2) -0.0254(16) -0.0038(15) 0.0028(13)
N00J 0.0203(17) 0.0118(15) 0.0261(18) -0.0078(13) 0.0007(14) -0.0023(13)
N00K 0.0131(16) 0.0207(16) 0.0225(17) -0.0102(14) 0.0048(13) -0.0014(13)
O00L 0.0235(17) 0.0293(17) 0.059(2) -0.0010(15) 0.0135(16) 0.0022(14)
O00M 0.0189(16) 0.0220(16) 0.093(3) -0.0262(18) 0.0032(17) 0.0016(13)
O00N 0.0312(18) 0.0357(18) 0.054(2) -0.0113(16) -0.0052(16) -0.0134(15)
O00O 0.0240(16) 0.0263(17) 0.057(2) -0.0097(15) 0.0071(15) -0.0021(13)
O00P 0.0243(16) 0.0239(16) 0.062(2) -0.0078(15) -0.0100(15) -0.0096(13)
O00Q 0.0338(19) 0.044(2) 0.052(2) -0.0079(16) 0.0004(17) -0.0231(16)
O00R 0.039(2) 0.045(2) 0.053(2) -0.0122(17) 0.0076(17) -0.0258(17)
O00S 0.044(2) 0.043(2) 0.058(2) -0.0056(17) -0.0079(18) -0.0270(17)
O00T 0.0270(18) 0.0306(18) 0.075(3) -0.0008(17) 0.0215(18) 0.0013(15)
O00U 0.037(2) 0.0258(17) 0.065(2) -0.0168(17) -0.0082(17) 0.0046(15)
O00V 0.036(2) 0.0363(19) 0.069(2) -0.0234(18) -0.0016(18) -0.0166(16)
C00W 0.0147(19) 0.0160(18) 0.0202(19) -0.0071(15) 0.0005(15) -0.0045(15)
C00X 0.0150(19) 0.0181(19) 0.022(2) -0.0091(16) 0.0018(15) -0.0040(16)
C00Y 0.022(2) 0.0192(19) 0.0155(19) -0.0051(15) 0.0017(16) -0.0020(16)
C00Z 0.0124(18) 0.0195(19) 0.025(2) -0.0108(16) 0.0027(15) -0.0033(15)
C010 0.019(2) 0.0192(19) 0.021(2) -0.0080(16) 0.0027(16) -0.0024(16)
O011 0.035(2) 0.0296(19) 0.087(3) -0.0100(18) -0.0056(19) -0.0114(16)
C012 0.0098(18) 0.0146(18) 0.026(2) -0.0062(15) -0.0022(15) -0.0030(15)
O013 0.0230(17) 0.0169(16) 0.109(3) -0.0113(18) 0.0226(19) 0.0016(13)
O014 0.043(2) 0.0229(18) 0.093(3) -0.0123(18) -0.009(2) -0.0121(16)
C015 0.0119(18) 0.0135(18) 0.023(2) -0.0050(15) -0.0009(15) 0.0011(15)
O016 0.0337(19) 0.0204(17) 0.105(3) -0.0095(18) -0.018(2) -0.0106(15)
C017 0.0121(18) 0.0197(19) 0.028(2) -0.0084(16) -0.0009(16) -0.0033(15)
C018 0.0111(18) 0.0183(19) 0.029(2) -0.0054(16) 0.0008(16) -0.0010(15)
C019 0.0145(19) 0.0156(18) 0.026(2) -0.0092(16) -0.0005(16) -0.0029(15)
C01A 0.0097(18) 0.0166(18) 0.0200(19) -0.0069(15) -0.0002(14) -0.0013(15)
C01B 0.0136(19) 0.0144(18) 0.023(2) -0.0089(15) 0.0037(15) 0.0014(15)
C01C 0.017(2) 0.0128(18) 0.034(2) -0.0124(16) 0.0067(17) 0.0001(15)
C01D 0.019(2) 0.0164(19) 0.030(2) -0.0151(17) 0.0044(17) 0.0026(16)
C01E 0.0140(19) 0.0193(19) 0.026(2) -0.0115(16) 0.0029(16) -0.0030(15)
C01F 0.0088(17) 0.0185(19) 0.023(2) -0.0071(16) 0.0002(15) 0.0002(15)
C01G 0.0107(18) 0.0190(19) 0.021(2) -0.0037(15) -0.0033(15) -0.0007(15)
C01H 0.019(2) 0.0153(19) 0.028(2) -0.0088(16) -0.0006(17) 0.0028(16)
C01I 0.023(2) 0.0171(19) 0.025(2) -0.0101(16) 0.0031(17) -0.0020(17)
C01J 0.0138(19) 0.021(2) 0.025(2) -0.0089(16) -0.0010(16) 0.0009(16)
C01K 0.018(2) 0.0156(19) 0.024(2) -0.0040(16) -0.0019(16) -0.0030(16)
C01L 0.0081(17) 0.0138(18) 0.023(2) -0.0039(15) -0.0006(15) 0.0015(14)
C01M 0.0151(19) 0.022(2) 0.0176(19) -0.0049(16) -0.0016(15) -0.0014(16)
C01N 0.018(2) 0.0184(19) 0.023(2) -0.0041(16) 0.0006(16) -0.0049(16)
C01O 0.0141(19) 0.0151(18) 0.021(2) -0.0061(15) 0.0021(15) 0.0027(15)
C01P 0.0135(19) 0.0150(18) 0.021(2) -0.0037(15) -0.0004(15) 0.0011(15)
C01Q 0.0164(19) 0.0155(18) 0.023(2) -0.0097(15) 0.0028(16) -0.0030(15)
C01R 0.0139(19) 0.0187(19) 0.0180(19) -0.0065(15) -0.0036(15) 0.0018(15)
C01S 0.0131(19) 0.0149(18) 0.030(2) -0.0111(16) 0.0051(16) -0.0011(15)
C01T 0.019(2) 0.0123(18) 0.023(2) -0.0088(15) -0.0028(16) 0.0040(15)
C01V 0.0172(19) 0.0209(19) 0.0171(19) -0.0073(15) 0.0020(15) -0.0048(16)
C01W 0.0113(19) 0.022(2) 0.026(2) -0.0048(16) -0.0059(16) 0.0010(16)
C01X 0.016(2) 0.0181(19) 0.025(2) -0.0079(16) 0.0019(16) 0.0033(16)
C01Y 0.020(2) 0.0187(19) 0.027(2) -0.0097(16) -0.0001(17) -0.0027(16)
O01Z 0.054(2) 0.056(2) 0.076(3) -0.041(2) 0.019(2) -0.034(2)
C020 0.0153(19) 0.0106(17) 0.021(2) -0.0067(15) -0.0038(15) 0.0022(15)
C021 0.0078(17) 0.0170(18) 0.0181(19) -0.0095(15) -0.0016(14) 0.0021(14)
C022 0.0152(19) 0.0142(18) 0.025(2) -0.0071(15) -0.0013(16) 0.0022(15)
C023 0.021(2) 0.020(2) 0.032(2) -0.0101(17) 0.0071(17) -0.0060(17)
C025 0.018(2) 0.023(2) 0.025(2) -0.0098(17) 0.0021(16) -0.0058(16)
C026 0.0159(19) 0.0192(19) 0.0156(19) -0.0037(15) 0.0005(15) -0.0019(16)
C027 0.0146(19) 0.0151(18) 0.024(2) -0.0066(15) -0.0024(15) -0.0034(15)
C028 0.0122(18) 0.0171(19) 0.031(2) -0.0124(16) 0.0040(16) -0.0039(15)
C029 0.017(2) 0.0162(18) 0.0183(19) -0.0040(15) -0.0010(15) 0.0026(16)
C02A 0.0121(18) 0.0191(19) 0.029(2) -0.0110(17) -0.0002(16) 0.0014(15)
C02B 0.019(2) 0.0184(19) 0.019(2) -0.0055(15) -0.0022(16) -0.0019(16)
C02C 0.021(2) 0.023(2) 0.025(2) -0.0076(17) 0.0000(16) -0.0082(17)
C02D 0.016(2) 0.0136(18) 0.023(2) -0.0017(15) 0.0041(16) 0.0016(15)
C02E 0.024(2) 0.0172(19) 0.020(2) -0.0111(16) 0.0052(16) -0.0013(16)
C02F 0.0145(19) 0.023(2) 0.019(2) -0.0066(16) -0.0006(15) 0.0014(16)
C02G 0.019(2) 0.0194(19) 0.022(2) -0.0083(16) -0.0015(16) -0.0027(16)
C02H 0.022(2) 0.0139(18) 0.028(2) -0.0085(16) -0.0007(17) -0.0025(16)
C02I 0.0128(18) 0.0190(19) 0.026(2) -0.0102(16) 0.0029(16) -0.0026(15)
C02J 0.021(2) 0.0177(19) 0.023(2) -0.0081(16) 0.0016(16) -0.0025(16)
C02K 0.0135(19) 0.0199(19) 0.020(2) -0.0092(16) 0.0010(15) 0.0034(16)
C02L 0.021(2) 0.022(2) 0.035(2) -0.0051(18) -0.0053(18) -0.0078(17)
C02M 0.0155(19) 0.028(2) 0.021(2) -0.0090(17) -0.0007(16) -0.0023(17)
O02N 0.047(2) 0.055(2) 0.060(3) -0.024(2) -0.014(2) 0.0105(19)
C02O 0.0129(19) 0.0138(18) 0.027(2) -0.0078(16) 0.0008(16) 0.0006(15)
C02P 0.021(2) 0.019(2) 0.029(2) -0.0086(17) 0.0014(17) -0.0060(17)
C02Q 0.0127(19) 0.0197(19) 0.020(2) -0.0019(15) -0.0005(15) 0.0002(16)
C02S 0.017(2) 0.021(2) 0.025(2) -0.0086(16) 0.0019(16) -0.0024(16)
C02T 0.026(2) 0.018(2) 0.026(2) -0.0012(16) 0.0021(17) -0.0059(17)
C02U 0.017(2) 0.020(2) 0.028(2) -0.0114(17) 0.0077(17) -0.0007(16)
C02V 0.0128(19) 0.0145(18) 0.031(2) -0.0101(16) 0.0036(16) -0.0017(15)
C02W 0.0152(19) 0.0144(18) 0.022(2) -0.0032(15) 0.0032(16) 0.0030(15)
O02X 0.073(3) 0.078(3) 0.073(3) -0.044(2) 0.029(2) -0.059(2)
C02Y 0.019(2) 0.0162(19) 0.025(2) -0.0093(16) 0.0041(16) 0.0015(16)
C02Z 0.028(2) 0.022(2) 0.024(2) -0.0069(16) -0.0003(17) -0.0104(17)
C030 0.0135(19) 0.027(2) 0.021(2) -0.0099(17) -0.0006(16) 0.0006(16)
C031 0.0136(19) 0.021(2) 0.019(2) -0.0099(16) -0.0040(15) 0.0055(16)
C032 0.0118(18) 0.0156(18) 0.029(2) -0.0060(16) -0.0028(16) -0.0014(15)
C033 0.028(2) 0.019(2) 0.025(2) -0.0080(17) -0.0011(18) -0.0037(17)
C034 0.0139(19) 0.0129(18) 0.024(2) -0.0055(15) -0.0036(15) 0.0033(15)
C035 0.0128(19) 0.0162(18) 0.027(2) -0.0092(16) 0.0009(16) 0.0006(15)
C036 0.0127(19) 0.0172(19) 0.029(2) -0.0058(16) 0.0022(16) -0.0032(16)
C037 0.016(2) 0.0154(19) 0.029(2) -0.0093(16) -0.0021(16) 0.0040(15)
C038 0.0169(19) 0.0158(18) 0.025(2) -0.0086(16) 0.0017(16) -0.0023(16)
C039 0.0141(19) 0.024(2) 0.025(2) -0.0034(17) 0.0010(16) -0.0037(16)
C03A 0.016(2) 0.019(2) 0.037(2) -0.0156(18) 0.0061(18) 0.0034(16)
C03B 0.0130(18) 0.021(2) 0.024(2) -0.0075(16) -0.0009(15) -0.0054(16)
C03C 0.025(2) 0.0175(19) 0.024(2) -0.0073(16) 0.0016(17) 0.0006(17)
C03D 0.021(2) 0.024(2) 0.027(2) -0.0072(17) -0.0010(17) -0.0040(17)
O03E 0.094(3) 0.072(3) 0.066(3) -0.029(2) 0.003(2) -0.062(3)
C03F 0.0136(19) 0.0160(19) 0.026(2) -0.0086(16) 0.0011(16) 0.0013(15)
C03G 0.0158(19) 0.0197(19) 0.019(2) -0.0061(16) -0.0039(15) -0.0005(16)
C03H 0.016(2) 0.023(2) 0.028(2) -0.0079(17) -0.0024(17) 0.0013(16)
C03I 0.016(2) 0.0165(19) 0.030(2) -0.0044(16) -0.0028(17) -0.0009(16)
C03J 0.023(2) 0.022(2) 0.034(2) -0.0047(18) 0.0020(18) -0.0088(17)
C03K 0.022(2) 0.021(2) 0.032(2) -0.0105(18) -0.0070(18) 0.0023(17)
C03L 0.019(2) 0.018(2) 0.036(2) -0.0035(17) 0.0037(18) -0.0014(17)
C03M 0.023(2) 0.028(2) 0.034(2) -0.0043(18) -0.0013(18) -0.0118(18)
C03N 0.016(2) 0.021(2) 0.027(2) -0.0096(17) -0.0034(16) 0.0029(16)
C03O 0.020(2) 0.0168(19) 0.027(2) -0.0075(16) 0.0036(17) -0.0005(16)
C03P 0.023(2) 0.020(2) 0.037(3) -0.0051(18) -0.0024(19) -0.0024(17)
C03Q 0.019(2) 0.0116(18) 0.028(2) -0.0079(16) 0.0014(16) -0.0026(15)
C03R 0.020(2) 0.023(2) 0.028(2) -0.0042(17) -0.0011(17) -0.0041(17)
C03S 0.023(2) 0.025(2) 0.033(2) -0.0061(18) -0.0016(18) -0.0033(18)
C03T 0.023(2) 0.023(2) 0.048(3) -0.012(2) 0.002(2) -0.0110(18)
C03U 0.014(2) 0.019(2) 0.042(3) -0.0092(18) 0.0077(18) -0.0016(16)
C03V 0.018(2) 0.021(2) 0.036(2) -0.0110(18) 0.0018(18) -0.0002(17)
C03W 0.015(2) 0.022(2) 0.032(2) -0.0036(17) -0.0045(17) -0.0012(16)
C03X 0.021(2) 0.024(2) 0.032(2) -0.0056(18) 0.0005(18) -0.0021(17)
C03Y 0.039(3) 0.021(2) 0.038(3) -0.0016(19) -0.015(2) -0.012(2)
C03Z 0.024(2) 0.0176(19) 0.033(2) -0.0105(17) 0.0000(18) -0.0024(17)
C040 0.021(2) 0.018(2) 0.039(3) -0.0076(18) 0.0006(18) -0.0035(17)
C042 0.021(2) 0.0147(19) 0.028(2) -0.0054(16) -0.0019(17) 0.0064(16)
C043 0.022(2) 0.020(2) 0.031(2) -0.0034(17) 0.0081(18) -0.0021(17)
C044 0.021(2) 0.029(2) 0.032(2) -0.0099(19) 0.0018(18) -0.0069(18)
C045 0.0095(18) 0.0153(19) 0.034(2) -0.0061(16) 0.0035(16) 0.0036(15)
C046 0.019(2) 0.025(2) 0.031(2) -0.0023(18) 0.0023(18) 0.0040(17)
C047 0.016(2) 0.023(2) 0.040(3) -0.0100(19) 0.0047(19) 0.0030(17)
C048 0.027(2) 0.024(2) 0.036(2) -0.0136(19) 0.0059(19) -0.0080(18)
C049 0.017(2) 0.025(2) 0.041(3) -0.0071(19) -0.0052(19) 0.0009(18)
C04A 0.033(2) 0.031(2) 0.039(3) -0.019(2) 0.002(2) -0.017(2)
C04B 0.041(3) 0.023(2) 0.035(3) -0.0116(19) -0.005(2) -0.007(2)
C04C 0.025(2) 0.028(2) 0.042(3) -0.014(2) -0.001(2) -0.0106(19)
C04D 0.018(2) 0.027(2) 0.020(2) -0.0081(16) 0.0045(16) -0.0052(17)
C04E 0.017(2) 0.024(2) 0.028(2) -0.0141(17) -0.0018(17) 0.0025(16)
C04F 0.026(2) 0.0129(19) 0.030(2) -0.0064(16) 0.0009(18) -0.0013(17)
C04G 0.0120(19) 0.0147(19) 0.054(3) -0.0128(19) 0.0052(19) 0.0006(16)
C04H 0.014(2) 0.021(2) 0.043(3) -0.0046(19) 0.0059(19) 0.0027(17)
C04J 0.018(2) 0.030(2) 0.037(3) -0.0073(19) -0.0058(18) -0.0066(18)
C04K 0.024(2) 0.024(2) 0.052(3) -0.009(2) -0.006(2) -0.0073(19)
C04L 0.027(2) 0.024(2) 0.030(2) -0.0096(18) 0.0000(18) -0.0039(18)
C04M 0.029(2) 0.019(2) 0.039(3) 0.0033(18) -0.017(2) -0.0072(18)
C04N 0.022(2) 0.025(2) 0.034(2) -0.0100(19) 0.0023(19) 0.0035(18)
C04O 0.018(2) 0.022(2) 0.033(2) 0.0000(18) 0.0043(18) 0.0070(17)
C04P 0.025(2) 0.016(2) 0.039(3) -0.0005(18) 0.0057(19) -0.0023(17)
C04Q 0.020(2) 0.027(2) 0.042(3) -0.0103(19) 0.0009(19) -0.0070(18)
C04R 0.019(2) 0.019(2) 0.048(3) -0.0097(19) 0.0041(19) -0.0044(17)
C04S 0.034(3) 0.032(3) 0.045(3) -0.015(2) 0.008(2) -0.013(2)
C04U 0.027(2) 0.029(2) 0.050(3) -0.004(2) -0.021(2) -0.010(2)
C04V 0.021(2) 0.030(2) 0.033(2) -0.0091(19) 0.0096(19) 0.0027(18)
C04W 0.028(2) 0.021(2) 0.032(2) -0.0066(18) 0.0019(19) -0.0014(18)
C04X 0.024(2) 0.023(2) 0.048(3) -0.004(2) 0.018(2) -0.0002(18)
C04Y 0.025(2) 0.033(3) 0.047(3) -0.014(2) 0.005(2) -0.014(2)
C04Z 0.045(3) 0.034(3) 0.038(3) 0.002(2) -0.013(2) -0.025(2)
C050 0.014(2) 0.024(2) 0.065(3) -0.015(2) 0.007(2) -0.0016(18)
C052 0.033(3) 0.026(2) 0.052(3) -0.007(2) -0.008(2) -0.015(2)
C053 0.025(2) 0.027(2) 0.033(2) -0.0149(19) 0.0062(18) -0.0083(18)
C054 0.019(2) 0.032(2) 0.027(2) -0.0062(19) 0.0086(18) 0.0031(18)
C055 0.051(3) 0.030(2) 0.036(3) -0.017(2) 0.003(2) -0.018(2)
C056 0.017(2) 0.023(2) 0.049(3) -0.012(2) -0.007(2) 0.0025(18)
C057 0.029(3) 0.025(2) 0.052(3) 0.005(2) 0.014(2) -0.003(2)
C058 0.027(2) 0.034(3) 0.040(3) -0.007(2) -0.002(2) 0.005(2)
C05A 0.046(3) 0.024(2) 0.027(2) -0.0122(18) 0.012(2) -0.012(2)
C05B 0.035(3) 0.033(3) 0.038(3) -0.004(2) -0.007(2) 0.001(2)

loop_
_atom_type_symbol
_atom_type_description
_atom_type_scat_dispersion_real
_atom_type_scat_dispersion_imag
_atom_type_scat_source
C C 0.0033 0.0016 'International Tables Vol C Tables 4.2.6.8 and 6.1.1.4'
H H 0.0000 0.0000 'International Tables Vol C Tables 4.2.6.8 and 6.1.1.4'
Cu Cu 0.3201 1.2651 'International Tables Vol C Tables 4.2.6.8 and 6.1.1.4'
N N 0.0061 0.0033 'International Tables Vol C Tables 4.2.6.8 and 6.1.1.4'
O O 0.0106 0.0060 'International Tables Vol C Tables 4.2.6.8 and 6.1.1.4'

loop_
_geom_angle_atom_site_label_1
_geom_angle_atom_site_label_2
_geom_angle_atom_site_label_3
_geom_angle
_geom_angle_site_symmetry_1
_geom_angle_site_symmetry_3
_geom_angle_publ_flag
N004 Cu01 N008 89.97(12) . . ?
N004 Cu01 N00A 176.14(13) . . ?
N006 Cu01 N004 90.07(12) . . ?
N006 Cu01 N008 176.00(12) . . ?
N006 Cu01 N00A 90.07(12) . . ?
N00A Cu01 N008 90.15(12) . . ?
N00B Cu02 N00D 89.91(13) . . ?
N00B Cu02 N00G 90.43(13) . . ?
N00G Cu02 N00D 174.98(13) . . ?
N00J Cu02 N00B 175.18(13) . . ?
N00J Cu02 N00D 90.33(13) . . ?
N00J Cu02 N00G 89.75(12) . . ?
N007 Cu03 N00C 90.68(13) . . ?
N007 Cu03 N00F 89.51(12) . . ?
N007 Cu03 N00K 175.80(13) . . ?
N00C Cu03 N00F 176.07(13) . . ?
N00K Cu03 N00C 89.73(13) . . ?
N00K Cu03 N00F 90.36(12) . . ?
C01Q N004 Cu01 127.0(2) . . ?
C020 N004 Cu01 127.1(3) . . ?
C020 N004 C01Q 105.4(3) . . ?
C012 N006 Cu01 127.3(2) . . ?
C012 N006 C021 105.3(3) . . ?
C021 N006 Cu01 126.9(2) . . ?
C01T N007 Cu03 126.3(3) . . ?
C02E N007 Cu03 127.5(3) . . ?
C02E N007 C01T 105.6(3) . . ?
C00X N008 Cu01 127.0(2) . . ?
C00X N008 C01L 106.2(3) . . ?
C01L N008 Cu01 126.2(2) . . ?
C01B N00A Cu01 126.7(3) . . ?
C01B N00A C027 106.4(3) . . ?
C027 N00A Cu01 126.2(2) . . ?
C00Z N00B Cu02 127.5(2) . . ?
C02W N00B Cu02 126.6(3) . . ?
C02W N00B C00Z 105.7(3) . . ?
C01G N00C Cu03 127.1(2) . . ?
C01G N00C C031 105.5(3) . . ?
C031 N00C Cu03 126.9(3) . . ?
C01N N00D Cu02 126.8(2) . . ?
C01N N00D C03G 106.5(3) . . ?
C03G N00D Cu02 126.0(3) . . ?
C00Y N00F Cu03 127.4(2) . . ?
C00Y N00F C026 105.9(3) . . ?
C026 N00F Cu03 126.1(2) . . ?
C029 N00G Cu02 127.4(2) . . ?
C029 N00G C02J 105.6(3) . . ?
C02J N00G Cu02 126.7(3) . . ?
C049 O00I H00I 109.5 . . ?
C01M N00J Cu02 127.1(2) . . ?
C02I N00J Cu02 127.1(3) . . ?
C02I N00J C01M 105.0(3) . . ?
C022 N00K Cu03 126.7(3) . . ?
C038 N00K Cu03 126.9(2) . . ?
C038 N00K C022 105.9(3) . . ?
C03L O00M H00M 109.5 . . ?
C04H O00O H00O 109.5 . . ?
C056 O00U H00U 109.5 . . ?
C00X C00W C01Q 123.7(3) . . ?
C00X C00W C032 117.5(3) . . ?
C01Q C00W C032 118.8(3) . . ?
N008 C00X C00W 125.4(3) . . ?
N008 C00X C017 109.9(3) . . ?
C00W C00X C017 124.7(3) . . ?
N00F C00Y C01I 125.0(4) . . ?
N00F C00Y C02C 110.9(3) . . ?
C01I C00Y C02C 124.0(4) . . ?
N00B C00Z C010 125.0(3) . . ?
N00B C00Z C025 109.1(3) . . ?
C010 C00Z C025 125.8(4) . . ?
C00Z C010 C01N 123.5(4) . . ?
C00Z C010 C03I 117.1(3) . . ?
C01N C010 C03I 119.4(3) . . ?
N006 C012 C019 124.7(3) . . ?
N006 C012 C03B 110.5(3) . . ?
C019 C012 C03B 124.8(3) . . ?
C050 O013 H013 109.5 . . ?
C01V C015 C01A 120.3(3) . . ?
C035 C015 C01A 121.4(3) . . ?
C035 C015 C01V 118.3(3) . . ?
C00X C017 H017 126.3 . . ?
C018 C017 C00X 107.3(3) . . ?
C018 C017 H017 126.3 . . ?
C017 C018 H018 126.5 . . ?
C017 C018 C01L 107.0(3) . . ?
C01L C018 H018 126.5 . . ?
C012 C019 C028 118.9(3) . . ?
C027 C019 C012 123.8(3) . . ?
C027 C019 C028 117.3(3) . . ?
C020 C01A C015 118.6(3) . . ?
C020 C01A C021 123.3(3) . . ?
C021 C01A C015 118.1(3) . . ?
N00A C01B C01C 109.1(3) . . ?
N00A C01B C01P 126.2(3) . . ?
C01P C01B C01C 124.7(3) . . ?
C01B C01C H01C 126.3 . . ?
C02H C01C C01B 107.5(3) . . ?
C02H C01C H01C 126.3 . . ?
C01Y C01D H01D 125.8 . . ?
C01Y C01D C022 108.4(3) . . ?
C022 C01D H01D 125.8 . . ?
C023 C01E H01E 119.8 . . ?
C023 C01E C028 120.4(4) . . ?
C028 C01E H01E 119.8 . . ?
C021 C01F H01F 126.1 . . ?
C03B C01F H01F 126.1 . . ?
C03B C01F C021 107.8(3) . . ?
N00C C01G C02F 126.1(3) . . ?
N00C C01G C04D 109.6(3) . . ?
C02F C01G C04D 124.2(4) . . ?
C02J C01H H01H 126.6 . . ?
C02P C01H H01H 126.6 . . ?
C02P C01H C02J 106.8(3) . . ?
C00Y C01I C033 117.0(4) . . ?
C02E C01I C00Y 122.4(4) . . ?
C02E C01I C033 120.5(3) . . ?
C02I C01J H01J 126.8 . . ?
C03F C01J H01J 126.8 . . ?
C03F C01J C02I 106.4(3) . . ?
C02S C01K C01R 120.3(3) . . ?
C03N C01K C01R 121.0(3) . . ?
C03N C01K C02S 118.7(3) . . ?
N008 C01L C018 109.5(3) . . ?
N008 C01L C01P 125.4(3) . . ?
C01P C01L C018 125.0(3) . . ?
N00J C01M C02B 124.3(4) . . ?
N00J C01M C03F 110.6(3) . . ?
C02B C01M C03F 125.0(4) . . ?
N00D C01N C010 125.5(3) . . ?
N00D C01N C03O 109.3(3) . . ?
C010 C01N C03O 125.1(4) . . ?
C022 C01O C026 123.6(3) . . ?
C022 C01O C02O 117.5(3) . . ?
C026 C01O C02O 118.9(3) . . ?
C01B C01P C01L 123.3(3) . . ?
C01B C01P C02V 118.1(3) . . ?
C01L C01P C02V 118.5(3) . . ?
N004 C01Q C00W 124.9(3) . . ?
N004 C01Q C03Q 109.9(3) . . ?
C00W C01Q C03Q 125.1(3) . . ?
C02I C01R C01K 116.8(3) . . ?
C03G C01R C01K 119.4(3) . . ?
C03G C01R C02I 123.8(3) . . ?
C02D C01S H01S 119.8 . . ?
C035 C01S H01S 119.8 . . ?
C035 C01S C02D 120.5(4) . . ?
N007 C01T C02K 125.0(3) . . ?
N007 C01T C042 109.9(3) . . ?
C02K C01T C042 125.1(3) . . ?
C015 C01V H01V 119.5 . . ?
C039 C01V C015 121.1(4) . . ?
C039 C01V H01V 119.5 . . ?
C025 C01W H01W 126.2 . . ?
C025 C01W C02W 107.7(3) . . ?
C02W C01W H01W 126.2 . . ?
C026 C01X H01X 126.1 . . ?
C02C C01X H01X 126.1 . . ?
C02C C01X C026 107.9(3) . . ?
C01D C01Y H01Y 127.0 . . ?
C01D C01Y C038 106.1(3) . . ?
C038 C01Y H01Y 127.0 . . ?
N004 C020 C01A 125.1(3) . . ?
N004 C020 C034 110.2(3) . . ?
C01A C020 C034 124.7(3) . . ?
N006 C021 C01A 124.9(3) . . ?
N006 C021 C01F 110.0(3) . . ?
C01A C021 C01F 125.0(3) . . ?
N00K C022 C01D 109.2(3) . . ?
N00K C022 C01O 125.8(3) . . ?
C01O C022 C01D 125.0(3) . . ?
C01E C023 H023 119.7 . . ?
C03T C023 C01E 120.6(4) . . ?
C03T C023 H023 119.7 . . ?
C00Z C025 H025 126.1 . . ?
C01W C025 C00Z 107.7(3) . . ?
C01W C025 H025 126.1 . . ?
N00F C026 C01O 125.7(3) . . ?
N00F C026 C01X 109.3(3) . . ?
C01O C026 C01X 124.9(3) . . ?
N00A C027 C019 125.3(3) . . ?
N00A C027 C02H 109.0(3) . . ?
C019 C027 C02H 125.5(4) . . ?
C01E C028 C019 120.2(3) . . ?
C04M C028 C019 120.5(4) . . ?
C04M C028 C01E 119.1(4) . . ?
N00G C029 C02B 125.3(3) . . ?
N00G C029 C02P 110.2(3) . . ?
C02B C029 C02P 124.3(4) . . ?
C02M C02A C02F 121.5(3) . . ?
C03X C02A C02F 120.0(4) . . ?
C03X C02A C02M 118.5(4) . . ?
C01M C02B C029 123.4(4) . . ?
C01M C02B C02U 118.7(3) . . ?
C029 C02B C02U 118.0(3) . . ?
C00Y C02C H02C 127.0 . . ?
C01X C02C C00Y 105.9(4) . . ?
C01X C02C H02C 127.0 . . ?
C01S C02D C039 118.5(3) . . ?
C01S C02D C03L 122.1(4) . . ?
C039 C02D C03L 119.5(4) . . ?
N007 C02E C01I 125.9(3) . . ?
N007 C02E C04F 110.5(3) . . ?
C01I C02E C04F 123.5(4) . . ?
C01G C02F C02A 120.1(3) . . ?
C01G C02F C038 122.8(4) . . ?
C038 C02F C02A 117.1(3) . . ?
C02T C02G H02G 119.1 . . ?
C02T C02G C02U 121.8(4) . . ?
C02U C02G H02G 119.1 . . ?
C01C C02H C027 107.9(3) . . ?
C01C C02H H02H 126.0 . . ?
C027 C02H H02H 126.0 . . ?
N00J C02I C01J 110.7(3) . . ?
N00J C02I C01R 124.6(3) . . ?
C01R C02I C01J 124.6(3) . . ?
N00G C02J C01H 110.0(3) . . ?
N00G C02J C02Q 124.9(3) . . ?
C02Q C02J C01H 125.0(4) . . ?
C01T C02K C02Y 117.9(3) . . ?
C01T C02K C031 124.5(3) . . ?
C031 C02K C02Y 117.6(3) . . ?
C03J C02L C04C 119.2(4) . . ?
C04A C02L C03J 119.4(4) . . ?
C04A C02L C04C 121.4(4) . . ?
C02A C02M H02M 119.5 . . ?
C03R C02M C02A 121.0(4) . . ?
C03R C02M H02M 119.5 . . ?
C043 C02O C01O 121.1(3) . . ?
C04O C02O C01O 120.4(3) . . ?
C04O C02O C043 118.3(3) . . ?
C01H C02P C029 107.1(4) . . ?
C01H C02P H02P 126.4 . . ?
C029 C02P H02P 126.4 . . ?
C02J C02Q C036 116.9(3) . . ?
C02W C02Q C02J 124.0(3) . . ?
C02W C02Q C036 119.1(3) . . ?
C01K C02S H02S 119.4 . . ?
C03W C02S C01K 121.2(4) . . ?
C03W C02S H02S 119.4 . . ?
C02G C02T H02T 119.8 . . ?
C02G C02T C048 120.4(4) . . ?
C048 C02T H02T 119.8 . . ?
C02G C02U C02B 120.1(4) . . ?
C040 C02U C02B 122.6(4) . . ?
C040 C02U C02G 117.3(4) . . ?
C046 C02V C01P 120.6(4) . . ?
C046 C02V C04X 118.3(3) . . ?
C04X C02V C01P 121.0(3) . . ?
N00B C02W C01W 109.7(3) . . ?
N00B C02W C02Q 125.3(4) . . ?
C02Q C02W C01W 124.6(3) . . ?
C03C C02Y C02K 119.8(3) . . ?
C03C C02Y C04E 119.1(3) . . ?
C04E C02Y C02K 121.1(4) . . ?
C032 C02Z H02Z 119.7 . . ?
C03J C02Z H02Z 119.7 . . ?
C03J C02Z C032 120.7(4) . . ?
C031 C030 H030 126.0 . . ?
C04D C030 H030 126.0 . . ?
C04D C030 C031 108.0(3) . . ?
N00C C031 C02K 124.3(4) . . ?
N00C C031 C030 109.9(3) . . ?
C02K C031 C030 125.6(3) . . ?
C02Z C032 C00W 121.5(3) . . ?
C053 C032 C00W 120.9(4) . . ?
C053 C032 C02Z 117.6(4) . . ?
C03Z C033 C01I 123.0(4) . . ?
C03Z C033 C05A 117.3(4) . . ?
C05A C033 C01I 119.7(4) . . ?
C020 C034 H034 126.4 . . ?
C03Q C034 C020 107.2(3) . . ?
C03Q C034 H034 126.4 . . ?
C015 C035 H035 119.5 . . ?
C01S C035 C015 120.9(4) . . ?
C01S C035 H035 119.5 . . ?
C04W C036 C02Q 121.8(4) . . ?
C04W C036 C058 118.3(4) . . ?
C058 C036 C02Q 119.9(4) . . ?
C03G C037 H037 125.9 . . ?
C03O C037 H037 125.9 . . ?
C03O C037 C03G 108.2(3) . . ?
N00K C038 C01Y 110.2(3) . . ?
N00K C038 C02F 124.9(3) . . ?
C02F C038 C01Y 124.6(4) . . ?
C01V C039 C02D 120.7(4) . . ?
C01V C039 H039 119.6 . . ?
C02D C039 H039 119.6 . . ?
C03N C03A H03A 119.3 . . ?
C03U C03A H03A 119.3 . . ?
C03U C03A C03N 121.4(4) . . ?
C012 C03B H03B 126.9 . . ?
C01F C03B C012 106.2(3) . . ?
C01F C03B H03B 126.9 . . ?
C02Y C03C H03C 119.5 . . ?
C02Y C03C C03H 121.0(4) . . ?
C03H C03C H03C 119.5 . . ?
C03I C03D H03D 119.6 . . ?
C03M C03D H03D 119.6 . . ?
C03M C03D C03I 120.7(4) . . ?
C01J C03F C01M 107.1(4) . . ?
C01J C03F H03F 126.4 . . ?
C01M C03F H03F 126.4 . . ?
N00D C03G C037 108.6(3) . . ?
C01R C03G N00D 125.7(4) . . ?
C01R C03G C037 125.7(4) . . ?
C03C C03H H03H 120.0 . . ?
C03V C03H C03C 120.0(4) . . ?
C03V C03H H03H 120.0 . . ?
C03D C03I C010 120.5(4) . . ?
C04L C03I C010 121.5(4) . . ?
C04L C03I C03D 118.0(4) . . ?
C02L C03J C02Z 120.4(4) . . ?
C02L C03J H03J 119.8 . . ?
C02Z C03J H03J 119.8 . . ?
C03V C03K H03K 119.7 . . ?
C04E C03K H03K 119.7 . . ?
C04E C03K C03V 120.6(4) . . ?
O005 C03L O00M 124.0(4) . . ?
O005 C03L C02D 120.7(4) . . ?
O00M C03L C02D 115.2(4) . . ?
C03D C03M H03M 119.5 . . ?
C03P C03M C03D 121.0(4) . . ?
C03P C03M H03M 119.5 . . ?
C01K C03N C03A 119.0(4) . . ?
C01K C03N H03N 120.5 . . ?
C03A C03N H03N 120.5 . . ?
C01N C03O H03O 126.4 . . ?
C037 C03O C01N 107.3(4) . . ?
C037 C03O H03O 126.4 . . ?
C03M C03P C04B 118.8(4) . . ?
C03M C03P C04K 121.1(4) . . ?
C04B C03P C04K 120.2(4) . . ?
C01Q C03Q H03Q 126.4 . . ?
C034 C03Q C01Q 107.1(3) . . ?
C034 C03Q H03Q 126.4 . . ?
C02M C03R H03R 119.8 . . ?
C02M C03R C044 120.4(4) . . ?
C044 C03R H03R 119.8 . . ?
C03Y C03S H03S 119.1 . . ?
C03Z C03S H03S 119.1 . . ?
C03Z C03S C03Y 121.8(4) . . ?
C023 C03T C04U 119.0(4) . . ?
C023 C03T C052 118.4(4) . . ?
C04U C03T C052 122.6(4) . . ?
C03A C03U C047 121.6(4) . . ?
C03W C03U C03A 119.6(4) . . ?
C03W C03U C047 118.7(4) . . ?
C03H C03V C03K 119.0(4) . . ?
C03H C03V C049 119.2(4) . . ?
C03K C03V C049 121.8(4) . . ?
C02S C03W H03W 119.9 . . ?
C03U C03W C02S 120.1(4) . . ?
C03U C03W H03W 119.9 . . ?
C02A C03X H03X 119.4 . . ?
C04J C03X C02A 121.1(4) . . ?
C04J C03X H03X 119.4 . . ?
C03S C03Y C04Z 121.5(5) . . ?
C03S C03Y C055 117.8(4) . . ?
C055 C03Y C04Z 120.7(4) . . ?
C033 C03Z H03Z 119.5 . . ?
C03S C03Z C033 121.1(4) . . ?
C03S C03Z H03Z 119.5 . . ?
C02U C040 H040 119.2 . . ?
C02U C040 C04Q 121.6(4) . . ?
C04Q C040 H040 119.2 . . ?
C01T C042 H042 126.8 . . ?
C04F C042 C01T 106.3(3) . . ?
C04F C042 H042 126.8 . . ?
C02O C043 H043 119.7 . . ?
C04P C043 C02O 120.6(4) . . ?
C04P C043 H043 119.7 . . ?
C03R C044 C04Y 119.3(4) . . ?
C04J C044 C03R 118.6(4) . . ?
C04J C044 C04Y 122.2(4) . . ?
C04P C045 C04H 120.7(4) . . ?
C054 C045 C04H 120.4(4) . . ?
C054 C045 C04P 118.9(3) . . ?
C02V C046 H046 119.8 . . ?
C02V C046 C04V 120.3(4) . . ?
C04V C046 H046 119.8 . . ?
O00E C047 O00H 124.4(4) . . ?
O00E C047 C03U 120.2(4) . . ?
O00H C047 C03U 115.5(4) . . ?
C02T C048 C04Q 118.8(4) . . ?
C02T C048 C04S 120.8(4) . . ?
C04Q C048 C04S 120.4(4) . . ?
O009 C049 O00I 123.7(4) . . ?
O009 C049 C03V 121.2(4) . . ?
O00I C049 C03V 115.1(4) . . ?
C02L C04A H04A 119.7 . . ?
C02L C04A C053 120.5(4) . . ?
C053 C04A H04A 119.7 . . ?
C03P C04B H04B 119.8 . . ?
C03P C04B C04L 120.3(4) . . ?
C04L C04B H04B 119.8 . . ?
O00R C04C C02L 118.5(4) . . ?
O00R C04C O02X 125.8(4) . . ?
O02X C04C C02L 115.7(4) . . ?
C01G C04D H04D 126.7 . . ?
C030 C04D C01G 106.6(4) . . ?
C030 C04D H04D 126.7 . . ?
C02Y C04E H04E 119.9 . . ?
C03K C04E C02Y 120.3(4) . . ?
C03K C04E H04E 119.9 . . ?
C02E C04F H04F 126.3 . . ?
C042 C04F C02E 107.4(4) . . ?
C042 C04F H04F 126.3 . . ?
C04V C04G C050 120.6(4) . . ?
C057 C04G C04V 118.5(4) . . ?
C057 C04G C050 120.9(4) . . ?
O00O C04H C045 116.2(4) . . ?
O00T C04H O00O 126.1(4) . . ?
O00T C04H C045 117.7(4) . . ?
C03X C04J C044 120.3(4) . . ?
C03X C04J H04J 119.9 . . ?
C044 C04J H04J 119.9 . . ?
O00Q C04K C03P 117.0(4) . . ?
O01Z C04K O00Q 126.3(4) . . ?
O01Z C04K C03P 116.7(4) . . ?
C03I C04L C04B 121.2(4) . . ?
C03I C04L H04L 119.4 . . ?
C04B C04L H04L 119.4 . . ?
C028 C04M H04M 119.9 . . ?
C028 C04M C04U 120.2(4) . . ?
C04U C04M H04M 119.9 . . ?
C04R C04N H04N 119.7 . . ?
C04W C04N H04N 119.7 . . ?
C04W C04N C04R 120.6(4) . . ?
C02O C04O H04O 119.9 . . ?
C02O C04O C054 120.3(4) . . ?
C054 C04O H04O 119.9 . . ?
C043 C04P H04P 119.8 . . ?
C045 C04P C043 120.4(4) . . ?
C045 C04P H04P 119.8 . . ?
C040 C04Q C048 120.1(4) . . ?
C040 C04Q H04Q 120.0 . . ?
C048 C04Q H04Q 120.0 . . ?
C04N C04R C056 121.2(4) . . ?
C04N C04R C05B 118.6(4) . . ?
C05B C04R C056 120.1(4) . . ?
O00V C04S O014 125.2(4) . . ?
O00V C04S C048 119.0(4) . . ?
O014 C04S C048 115.8(4) . . ?
C03T C04U C04M 120.6(4) . . ?
C03T C04U H04U 119.7 . . ?
C04M C04U H04U 119.7 . . ?
C046 C04V H04V 119.7 . . ?
C04G C04V C046 120.7(4) . . ?
C04G C04V H04V 119.7 . . ?
C036 C04W C04N 121.7(4) . . ?
C036 C04W H04W 119.1 . . ?
C04N C04W H04W 119.1 . . ?
C02V C04X H04X 119.5 . . ?
C057 C04X C02V 121.1(4) . . ?
C057 C04X H04X 119.5 . . ?
O00N C04Y C044 116.5(4) . . ?
O011 C04Y O00N 125.1(4) . . ?
O011 C04Y C044 118.3(4) . . ?
O00S C04Z O03E 125.3(4) . . ?
O00S C04Z C03Y 118.0(5) . . ?
O03E C04Z C03Y 116.7(5) . . ?
O00L C050 C04G 118.6(4) . . ?
O013 C050 O00L 124.2(4) . . ?
O013 C050 C04G 117.2(4) . . ?
O00P C052 C03T 115.1(4) . . ?
O016 C052 O00P 124.4(4) . . ?
O016 C052 C03T 120.5(4) . . ?
C032 C053 C04A 121.3(4) . . ?
C032 C053 H053 119.3 . . ?
C04A C053 H053 119.3 . . ?
C045 C054 C04O 121.5(4) . . ?
C045 C054 H054 119.2 . . ?
C04O C054 H054 119.2 . . ?
C03Y C055 H055 119.6 . . ?
C05A C055 C03Y 120.9(4) . . ?
C05A C055 H055 119.6 . . ?
O00U C056 O02N 123.2(4) . . ?
O00U C056 C04R 116.6(4) . . ?
O02N C056 C04R 120.0(4) . . ?
C04G C057 H057 119.5 . . ?
C04X C057 C04G 121.1(4) . . ?
C04X C057 H057 119.5 . . ?
C036 C058 H058 120.4 . . ?
C05B C058 C036 119.2(4) . . ?
C05B C058 H058 120.4 . . ?
C033 C05A H05A 119.5 . . ?
C055 C05A C033 121.1(4) . . ?
C055 C05A H05A 119.5 . . ?
C04R C05B H05B 119.3 . . ?
C058 C05B C04R 121.4(4) . . ?
C058 C05B H05B 119.3 . . ?

loop_
_geom_bond_atom_site_label_1
_geom_bond_atom_site_label_2
_geom_bond_distance
_geom_bond_site_symmetry_2
_geom_bond_publ_flag
Cu01 N004 1.991(3) . ?
Cu01 N006 1.988(3) . ?
Cu01 N008 2.000(3) . ?
Cu01 N00A 1.991(3) . ?
Cu02 N00B 1.987(3) . ?
Cu02 N00D 1.998(3) . ?
Cu02 N00G 1.989(3) . ?
Cu02 N00J 1.982(3) . ?
Cu03 N007 1.989(3) . ?
Cu03 N00C 1.997(3) . ?
Cu03 N00F 1.999(3) . ?
Cu03 N00K 1.992(3) . ?
N004 C01Q 1.386(5) . ?
N004 C020 1.370(5) . ?
O005 C03L 1.231(5) . ?
N006 C012 1.372(5) . ?
N006 C021 1.374(4) . ?
N007 C01T 1.395(5) . ?
N007 C02E 1.360(5) . ?
N008 C00X 1.376(5) . ?
N008 C01L 1.381(4) . ?
O009 C049 1.232(5) . ?
N00A C01B 1.373(5) . ?
N00A C027 1.381(5) . ?
N00B C00Z 1.391(5) . ?
N00B C02W 1.381(5) . ?
N00C C01G 1.357(5) . ?
N00C C031 1.379(5) . ?
N00D C01N 1.375(5) . ?
N00D C03G 1.386(5) . ?
O00E C047 1.227(5) . ?
N00F C00Y 1.360(5) . ?
N00F C026 1.382(5) . ?
N00G C029 1.350(5) . ?
N00G C02J 1.386(5) . ?
O00H C047 1.277(5) . ?
O00I H00I 0.8200 . ?
O00I C049 1.291(5) . ?
N00J C01M 1.385(5) . ?
N00J C02I 1.371(5) . ?
N00K C022 1.383(5) . ?
N00K C038 1.374(5) . ?
O00L C050 1.254(5) . ?
O00M H00M 0.8200 . ?
O00M C03L 1.277(5) . ?
O00N C04Y 1.266(5) . ?
O00O H00O 0.8200 . ?
O00O C04H 1.266(5) . ?
O00P C052 1.312(5) . ?
O00Q C04K 1.250(6) . ?
O00R C04C 1.235(6) . ?
O00S C04Z 1.242(6) . ?
O00T C04H 1.223(5) . ?
O00U H00U 0.8200 . ?
O00U C056 1.249(5) . ?
O00V C04S 1.237(6) . ?
C00W C00X 1.392(5) . ?
C00W C01Q 1.398(5) . ?
C00W C032 1.493(5) . ?
C00X C017 1.431(5) . ?
C00Y C01I 1.430(5) . ?
C00Y C02C 1.439(6) . ?
C00Z C010 1.393(5) . ?
C00Z C025 1.441(5) . ?
C010 C01N 1.399(5) . ?
C010 C03I 1.492(6) . ?
O011 C04Y 1.231(6) . ?
C012 C019 1.398(5) . ?
C012 C03B 1.451(5) . ?
O013 H013 0.8200 . ?
O013 C050 1.243(6) . ?
O014 C04S 1.261(6) . ?
C015 C01A 1.491(5) . ?
C015 C01V 1.395(5) . ?
C015 C035 1.394(5) . ?
O016 C052 1.210(6) . ?
C017 H017 0.9300 . ?
C017 C018 1.358(5) . ?
C018 H018 0.9300 . ?
C018 C01L 1.439(5) . ?
C019 C027 1.383(5) . ?
C019 C028 1.505(5) . ?
C01A C020 1.396(5) . ?
C01A C021 1.407(5) . ?
C01B C01C 1.450(5) . ?
C01B C01P 1.379(5) . ?
C01C H01C 0.9300 . ?
C01C C02H 1.328(6) . ?
C01D H01D 0.9300 . ?
C01D C01Y 1.345(6) . ?
C01D C022 1.436(5) . ?
C01E H01E 0.9300 . ?
C01E C023 1.383(6) . ?
C01E C028 1.392(5) . ?
C01F H01F 0.9300 . ?
C01F C021 1.440(5) . ?
C01F C03B 1.339(5) . ?
C01G C02F 1.390(5) . ?
C01G C04D 1.455(5) . ?
C01H H01H 0.9300 . ?
C01H C02J 1.431(5) . ?
C01H C02P 1.340(6) . ?
C01I C02E 1.384(6) . ?
C01I C033 1.489(6) . ?
C01J H01J 0.9300 . ?
C01J C02I 1.446(5) . ?
C01J C03F 1.357(5) . ?
C01K C01R 1.496(5) . ?
C01K C02S 1.398(5) . ?
C01K C03N 1.395(5) . ?
C01L C01P 1.399(5) . ?
C01M C02B 1.392(5) . ?
C01M C03F 1.431(5) . ?
C01N C03O 1.447(5) . ?
C01O C022 1.384(6) . ?
C01O C026 1.395(5) . ?
C01O C02O 1.495(5) . ?
C01P C02V 1.505(5) . ?
C01Q C03Q 1.442(5) . ?
C01R C02I 1.411(5) . ?
C01R C03G 1.375(6) . ?
C01S H01S 0.9300 . ?
C01S C02D 1.395(6) . ?
C01S C035 1.390(5) . ?
C01T C02K 1.395(6) . ?
C01T C042 1.444(5) . ?
C01V H01V 0.9300 . ?
C01V C039 1.378(5) . ?
C01W H01W 0.9300 . ?
C01W C025 1.334(6) . ?
C01W C02W 1.436(6) . ?
C01X H01X 0.9300 . ?
C01X C026 1.435(6) . ?
C01X C02C 1.351(5) . ?
C01Y H01Y 0.9300 . ?
C01Y C038 1.448(5) . ?
O01Z C04K 1.246(6) . ?
C020 C034 1.447(5) . ?
C023 H023 0.9300 . ?
C023 C03T 1.378(6) . ?
C025 H025 0.9300 . ?
C027 C02H 1.441(5) . ?
C028 C04M 1.377(6) . ?
C029 C02B 1.403(5) . ?
C029 C02P 1.444(5) . ?
C02A C02F 1.499(6) . ?
C02A C02M 1.391(6) . ?
C02A C03X 1.387(6) . ?
C02B C02U 1.486(6) . ?
C02C H02C 0.9300 . ?
C02D C039 1.401(6) . ?
C02D C03L 1.492(5) . ?
C02E C04F 1.442(5) . ?
C02F C038 1.410(5) . ?
C02G H02G 0.9300 . ?
C02G C02T 1.367(6) . ?
C02G C02U 1.399(5) . ?
C02H H02H 0.9300 . ?
C02J C02Q 1.394(6) . ?
C02K C02Y 1.513(5) . ?
C02K C031 1.403(6) . ?
C02L C03J 1.376(6) . ?
C02L C04A 1.375(6) . ?
C02L C04C 1.532(6) . ?
C02M H02M 0.9300 . ?
C02M C03R 1.371(6) . ?
O02N C056 1.258(6) . ?
C02O C043 1.407(5) . ?
C02O C04O 1.383(6) . ?
C02P H02P 0.9300 . ?
C02Q C02W 1.387(5) . ?
C02Q C036 1.494(5) . ?
C02S H02S 0.9300 . ?
C02S C03W 1.380(5) . ?
C02T H02T 0.9300 . ?
C02T C048 1.384(6) . ?
C02U C040 1.380(6) . ?
C02V C046 1.386(6) . ?
C02V C04X 1.390(6) . ?
O02X C04C 1.263(6) . ?
C02Y C03C 1.371(6) . ?
C02Y C04E 1.396(5) . ?
C02Z H02Z 0.9300 . ?
C02Z C032 1.405(6) . ?
C02Z C03J 1.391(6) . ?
C030 H030 0.9300 . ?
C030 C031 1.418(6) . ?
C030 C04D 1.324(6) . ?
C032 C053 1.383(6) . ?
C033 C03Z 1.389(6) . ?
C033 C05A 1.414(6) . ?
C034 H034 0.9300 . ?
C034 C03Q 1.341(5) . ?
C035 H035 0.9300 . ?
C036 C04W 1.364(6) . ?
C036 C058 1.425(6) . ?
C037 H037 0.9300 . ?
C037 C03G 1.443(5) . ?
C037 C03O 1.331(6) . ?
C039 H039 0.9300 . ?
C03A H03A 0.9300 . ?
C03A C03N 1.400(5) . ?
C03A C03U 1.377(6) . ?
C03B H03B 0.9300 . ?
C03C H03C 0.9300 . ?
C03C C03H 1.397(5) . ?
C03D H03D 0.9300 . ?
C03D C03I 1.399(6) . ?
C03D C03M 1.387(6) . ?
O03E C04Z 1.261(6) . ?
C03F H03F 0.9300 . ?
C03H H03H 0.9300 . ?
C03H C03V 1.385(6) . ?
C03I C04L 1.388(6) . ?
C03J H03J 0.9300 . ?
C03K H03K 0.9300 . ?
C03K C03V 1.394(6) . ?
C03K C04E 1.384(5) . ?
C03M H03M 0.9300 . ?
C03M C03P 1.385(6) . ?
C03N H03N 0.9300 . ?
C03O H03O 0.9300 . ?
C03P C04B 1.389(6) . ?
C03P C04K 1.519(6) . ?
C03Q H03Q 0.9300 . ?
C03R H03R 0.9300 . ?
C03R C044 1.408(6) . ?
C03S H03S 0.9300 . ?
C03S C03Y 1.382(6) . ?
C03S C03Z 1.373(6) . ?
C03T C04U 1.386(6) . ?
C03T C052 1.508(6) . ?
C03U C03W 1.373(6) . ?
C03U C047 1.514(5) . ?
C03V C049 1.491(5) . ?
C03W H03W 0.9300 . ?
C03X H03X 0.9300 . ?
C03X C04J 1.383(6) . ?
C03Y C04Z 1.496(6) . ?
C03Y C055 1.400(7) . ?
C03Z H03Z 0.9300 . ?
C040 H040 0.9300 . ?
C040 C04Q 1.383(6) . ?
C042 H042 0.9300 . ?
C042 C04F 1.358(6) . ?
C043 H043 0.9300 . ?
C043 C04P 1.401(6) . ?
C044 C04J 1.388(6) . ?
C044 C04Y 1.513(6) . ?
C045 C04H 1.504(5) . ?
C045 C04P 1.382(6) . ?
C045 C054 1.376(6) . ?
C046 H046 0.9300 . ?
C046 C04V 1.388(6) . ?
C048 C04Q 1.393(6) . ?
C048 C04S 1.512(6) . ?
C04A H04A 0.9300 . ?
C04A C053 1.388(6) . ?
C04B H04B 0.9300 . ?
C04B C04L 1.395(6) . ?
C04D H04D 0.9300 . ?
C04E H04E 0.9300 . ?
C04F H04F 0.9300 . ?
C04G C04V 1.386(6) . ?
C04G C050 1.501(5) . ?
C04G C057 1.380(6) . ?
C04J H04J 0.9300 . ?
C04L H04L 0.9300 . ?
C04M H04M 0.9300 . ?
C04M C04U 1.392(6) . ?
C04N H04N 0.9300 . ?
C04N C04R 1.380(6) . ?
C04N C04W 1.367(6) . ?
C04O H04O 0.9300 . ?
C04O C054 1.402(6) . ?
C04P H04P 0.9300 . ?
C04Q H04Q 0.9300 . ?
C04R C056 1.496(6) . ?
C04R C05B 1.387(6) . ?
C04U H04U 0.9300 . ?
C04V H04V 0.9300 . ?
C04W H04W 0.9300 . ?
C04X H04X 0.9300 . ?
C04X C057 1.366(6) . ?
C053 H053 0.9300 . ?
C054 H054 0.9300 . ?
C055 H055 0.9300 . ?
C055 C05A 1.370(6) . ?
C057 H057 0.9300 . ?
C058 H058 0.9300 . ?
C058 C05B 1.369(6) . ?
C05A H05A 0.9300 . ?
C05B H05B 0.9300 . ?

loop_
_geom_torsion_atom_site_label_1
_geom_torsion_atom_site_label_2
_geom_torsion_atom_site_label_3
_geom_torsion_atom_site_label_4
_geom_torsion
_geom_torsion_site_symmetry_1
_geom_torsion_site_symmetry_2
_geom_torsion_site_symmetry_3
_geom_torsion_site_symmetry_4
_geom_torsion_publ_flag
Cu01 N004 C01Q C00W 15.4(5) . . . . ?
Cu01 N004 C01Q C03Q -167.5(3) . . . . ?
Cu01 N004 C020 C01A -15.5(5) . . . . ?
Cu01 N004 C020 C034 167.5(2) . . . . ?
Cu01 N006 C012 C019 13.3(5) . . . . ?
Cu01 N006 C012 C03B -167.9(2) . . . . ?
Cu01 N006 C021 C01A -17.0(5) . . . . ?
Cu01 N006 C021 C01F 167.4(2) . . . . ?
Cu01 N008 C00X C00W 13.5(5) . . . . ?
Cu01 N008 C00X C017 -167.9(3) . . . . ?
Cu01 N008 C01L C018 168.0(3) . . . . ?
Cu01 N008 C01L C01P -15.4(5) . . . . ?
Cu01 N00A C01B C01C 168.4(3) . . . . ?
Cu01 N00A C01B C01P -12.5(6) . . . . ?
Cu01 N00A C027 C019 17.7(6) . . . . ?
Cu01 N00A C027 C02H -167.5(3) . . . . ?
Cu02 N00B C00Z C010 10.4(6) . . . . ?
Cu02 N00B C00Z C025 -172.7(3) . . . . ?
Cu02 N00B C02W C01W 172.8(3) . . . . ?
Cu02 N00B C02W C02Q -14.0(6) . . . . ?
Cu02 N00D C01N C010 15.1(6) . . . . ?
Cu02 N00D C01N C03O -168.2(3) . . . . ?
Cu02 N00D C03G C01R -14.6(5) . . . . ?
Cu02 N00D C03G C037 168.1(3) . . . . ?
Cu02 N00G C029 C02B 15.5(6) . . . . ?
Cu02 N00G C029 C02P -169.1(3) . . . . ?
Cu02 N00G C02J C01H 170.7(3) . . . . ?
Cu02 N00G C02J C02Q -13.6(6) . . . . ?
Cu02 N00J C01M C02B 16.9(5) . . . . ?
Cu02 N00J C01M C03F -166.6(3) . . . . ?
Cu02 N00J C02I C01J 166.2(3) . . . . ?
Cu02 N00J C02I C01R -16.7(6) . . . . ?
Cu03 N007 C01T C02K 13.8(5) . . . . ?
Cu03 N007 C01T C042 -167.3(3) . . . . ?
Cu03 N007 C02E C01I -16.7(6) . . . . ?
Cu03 N007 C02E C04F 167.4(3) . . . . ?
Cu03 N00C C01G C02F -13.5(6) . . . . ?
Cu03 N00C C01G C04D 168.2(3) . . . . ?
Cu03 N00C C031 C02K 15.9(5) . . . . ?
Cu03 N00C C031 C030 -167.3(3) . . . . ?
Cu03 N00F C00Y C01I -13.0(5) . . . . ?
Cu03 N00F C00Y C02C 168.9(3) . . . . ?
Cu03 N00F C026 C01O 14.0(5) . . . . ?
Cu03 N00F C026 C01X -168.8(3) . . . . ?
Cu03 N00K C022 C01D -170.4(3) . . . . ?
Cu03 N00K C022 C01O 10.4(6) . . . . ?
Cu03 N00K C038 C01Y 169.0(3) . . . . ?
Cu03 N00K C038 C02F -16.1(6) . . . . ?
N004 C01Q C03Q C034 -2.9(4) . . . . ?
N004 C020 C034 C03Q 2.8(4) . . . . ?
N006 C012 C019 C027 -9.3(6) . . . . ?
N006 C012 C019 C028 169.7(3) . . . . ?
N006 C012 C03B C01F -2.1(4) . . . . ?
N007 C01T C02K C02Y 172.4(3) . . . . ?
N007 C01T C02K C031 -9.7(6) . . . . ?
N007 C01T C042 C04F -3.2(4) . . . . ?
N007 C02E C04F C042 2.5(5) . . . . ?
N008 C00X C017 C018 -2.0(4) . . . . ?
N008 C01L C01P C01B 6.0(6) . . . . ?
N008 C01L C01P C02V -173.7(3) . . . . ?
N00A C01B C01C C02H 0.8(5) . . . . ?
N00A C01B C01P C01L 8.8(6) . . . . ?
N00A C01B C01P C02V -171.6(4) . . . . ?
N00A C027 C02H C01C -3.4(5) . . . . ?
N00B C00Z C010 C01N -8.1(6) . . . . ?
N00B C00Z C010 C03I 172.7(4) . . . . ?
N00B C00Z C025 C01W -1.5(4) . . . . ?
N00C C01G C02F C02A -170.0(4) . . . . ?
N00C C01G C02F C038 10.6(6) . . . . ?
N00C C01G C04D C030 2.0(4) . . . . ?
N00D C01N C03O C037 -1.5(5) . . . . ?
N00F C00Y C01I C02E 7.7(6) . . . . ?
N00F C00Y C01I C033 -174.6(3) . . . . ?
N00F C00Y C02C C01X 1.5(4) . . . . ?
N00G C029 C02B C01M -5.5(6) . . . . ?
N00G C029 C02B C02U 173.4(4) . . . . ?
N00G C029 C02P C01H -4.9(5) . . . . ?
N00G C02J C02Q C02W 11.4(6) . . . . ?
N00G C02J C02Q C036 -169.5(4) . . . . ?
N00J C01M C02B C029 -11.3(6) . . . . ?
N00J C01M C02B C02U 169.7(4) . . . . ?
N00J C01M C03F C01J -2.2(4) . . . . ?
C00W C00X C017 C018 176.6(4) . . . . ?
C00W C01Q C03Q C034 174.2(4) . . . . ?
C00W C032 C053 C04A -175.3(4) . . . . ?
C00X N008 C01L C018 -3.0(4) . . . . ?
C00X N008 C01L C01P 173.5(4) . . . . ?
C00X C00W C01Q N004 -7.1(6) . . . . ?
C00X C00W C01Q C03Q 176.2(4) . . . . ?
C00X C00W C032 C02Z -61.7(5) . . . . ?
C00X C00W C032 C053 116.0(4) . . . . ?
C00X C017 C018 C01L 0.1(4) . . . . ?
C00Y N00F C026 C01O -174.2(4) . . . . ?
C00Y N00F C026 C01X 3.0(4) . . . . ?
C00Y C01I C02E N007 7.7(6) . . . . ?
C00Y C01I C02E C04F -176.9(4) . . . . ?
C00Y C01I C033 C03Z 56.4(5) . . . . ?
C00Y C01I C033 C05A -121.5(4) . . . . ?
C00Z N00B C02W C01W -2.2(4) . . . . ?
C00Z N00B C02W C02Q 171.1(4) . . . . ?
C00Z C010 C01N N00D -5.2(6) . . . . ?
C00Z C010 C01N C03O 178.7(4) . . . . ?
C00Z C010 C03I C03D -61.0(5) . . . . ?
C00Z C010 C03I C04L 117.0(4) . . . . ?
C010 C00Z C025 C01W 175.4(4) . . . . ?
C010 C01N C03O C037 175.1(4) . . . . ?
C010 C03I C04L C04B -175.7(4) . . . . ?
C012 N006 C021 C01A 170.7(3) . . . . ?
C012 N006 C021 C01F -4.9(4) . . . . ?
C012 C019 C027 N00A -7.0(6) . . . . ?
C012 C019 C027 C02H 179.1(4) . . . . ?
C012 C019 C028 C01E 119.2(4) . . . . ?
C012 C019 C028 C04M -64.2(5) . . . . ?
C015 C01A C020 N004 -172.5(3) . . . . ?
C015 C01A C020 C034 4.1(6) . . . . ?
C015 C01A C021 N006 -170.6(3) . . . . ?
C015 C01A C021 C01F 4.5(5) . . . . ?
C015 C01V C039 C02D -2.1(6) . . . . ?
C017 C018 C01L N008 1.9(4) . . . . ?
C017 C018 C01L C01P -174.7(4) . . . . ?
C018 C01L C01P C01B -178.0(4) . . . . ?
C018 C01L C01P C02V 2.4(6) . . . . ?
C019 C012 C03B C01F 176.7(4) . . . . ?
C019 C027 C02H C01C 171.4(4) . . . . ?
C019 C028 C04M C04U -175.8(4) . . . . ?
C01A C015 C01V C039 180.0(4) . . . . ?
C01A C015 C035 C01S -178.3(4) . . . . ?
C01A C020 C034 C03Q -174.3(4) . . . . ?
C01B N00A C027 C019 -171.0(4) . . . . ?
C01B N00A C027 C02H 3.8(4) . . . . ?
C01B C01C C02H C027 1.5(5) . . . . ?
C01B C01P C02V C046 -117.8(4) . . . . ?
C01B C01P C02V C04X 58.0(5) . . . . ?
C01C C01B C01P C01L -172.2(4) . . . . ?
C01C C01B C01P C02V 7.4(6) . . . . ?
C01D C01Y C038 N00K 3.9(5) . . . . ?
C01D C01Y C038 C02F -171.0(4) . . . . ?
C01E C023 C03T C04U 1.3(6) . . . . ?
C01E C023 C03T C052 -178.9(4) . . . . ?
C01E C028 C04M C04U 0.8(7) . . . . ?
C01G N00C C031 C02K -171.2(4) . . . . ?
C01G N00C C031 C030 5.6(4) . . . . ?
C01G C02F C038 N00K 5.0(6) . . . . ?
C01G C02F C038 C01Y 179.2(4) . . . . ?
C01H C02J C02Q C02W -173.5(4) . . . . ?
C01H C02J C02Q C036 5.6(6) . . . . ?
C01I C00Y C02C C01X -176.6(4) . . . . ?
C01I C02E C04F C042 -173.5(4) . . . . ?
C01I C033 C03Z C03S -176.2(4) . . . . ?
C01I C033 C05A C055 175.3(4) . . . . ?
C01K C01R C02I N00J -170.2(4) . . . . ?
C01K C01R C02I C01J 6.5(6) . . . . ?
C01K C01R C03G N00D -173.5(3) . . . . ?
C01K C01R C03G C037 3.5(6) . . . . ?
C01K C02S C03W C03U -1.2(6) . . . . ?
C01L N008 C00X C00W -175.5(4) . . . . ?
C01L N008 C00X C017 3.1(4) . . . . ?
C01L C01P C02V C046 61.8(5) . . . . ?
C01L C01P C02V C04X -122.4(4) . . . . ?
C01M N00J C02I C01J -4.6(4) . . . . ?
C01M N00J C02I C01R 172.5(4) . . . . ?
C01M C02B C02U C02G 122.5(4) . . . . ?
C01M C02B C02U C040 -59.6(5) . . . . ?
C01N N00D C03G C01R 174.2(4) . . . . ?
C01N N00D C03G C037 -3.2(4) . . . . ?
C01N C010 C03I C03D 119.8(4) . . . . ?
C01N C010 C03I C04L -62.1(5) . . . . ?
C01O C02O C043 C04P 176.3(4) . . . . ?
C01O C02O C04O C054 -176.7(4) . . . . ?
C01P C01B C01C C02H -178.4(4) . . . . ?
C01P C02V C046 C04V 177.7(4) . . . . ?
C01P C02V C04X C057 -178.1(4) . . . . ?
C01Q N004 C020 C01A 172.5(4) . . . . ?
C01Q N004 C020 C034 -4.5(4) . . . . ?
C01Q C00W C00X N008 -8.0(6) . . . . ?
C01Q C00W C00X C017 173.6(4) . . . . ?
C01Q C00W C032 C02Z 119.8(4) . . . . ?
C01Q C00W C032 C053 -62.5(5) . . . . ?
C01R C01K C02S C03W 178.7(4) . . . . ?
C01R C01K C03N C03A -177.0(4) . . . . ?
C01S C02D C039 C01V 2.2(6) . . . . ?
C01S C02D C03L O005 162.2(4) . . . . ?
C01S C02D C03L O00M -19.0(6) . . . . ?
C01T N007 C02E C01I 171.5(4) . . . . ?
C01T N007 C02E C04F -4.4(4) . . . . ?
C01T C02K C02Y C03C 119.9(4) . . . . ?
C01T C02K C02Y C04E -61.3(5) . . . . ?
C01T C02K C031 N00C -5.9(6) . . . . ?
C01T C02K C031 C030 177.7(4) . . . . ?
C01T C042 C04F C02E 0.5(4) . . . . ?
C01V C015 C01A C020 -118.8(4) . . . . ?
C01V C015 C01A C021 58.5(5) . . . . ?
C01V C015 C035 C01S 1.5(6) . . . . ?
C01Y C01D C022 N00K -0.2(5) . . . . ?
C01Y C01D C022 C01O 179.0(4) . . . . ?
C020 N004 C01Q C00W -172.6(4) . . . . ?
C020 N004 C01Q C03Q 4.6(4) . . . . ?
C020 C01A C021 N006 6.6(6) . . . . ?
C020 C01A C021 C01F -178.3(4) . . . . ?
C020 C034 C03Q C01Q 0.1(4) . . . . ?
C021 N006 C012 C019 -174.5(4) . . . . ?
C021 N006 C012 C03B 4.3(4) . . . . ?
C021 C01A C020 N004 10.3(6) . . . . ?
C021 C01A C020 C034 -173.1(4) . . . . ?
C021 C01F C03B C012 -1.0(4) . . . . ?
C022 N00K C038 C01Y -4.0(4) . . . . ?
C022 N00K C038 C02F 170.9(4) . . . . ?
C022 C01D C01Y C038 -2.2(4) . . . . ?
C022 C01O C026 N00F -4.2(6) . . . . ?
C022 C01O C026 C01X 179.0(4) . . . . ?
C022 C01O C02O C043 -61.5(5) . . . . ?
C022 C01O C02O C04O 113.2(4) . . . . ?
C023 C01E C028 C019 174.5(3) . . . . ?
C023 C01E C028 C04M -2.2(6) . . . . ?
C023 C03T C04U C04M -2.6(7) . . . . ?
C023 C03T C052 O00P -152.3(4) . . . . ?
C023 C03T C052 O016 28.1(7) . . . . ?
C025 C00Z C010 C01N 175.5(4) . . . . ?
C025 C00Z C010 C03I -3.7(6) . . . . ?
C025 C01W C02W N00B 1.3(5) . . . . ?
C025 C01W C02W C02Q -172.0(4) . . . . ?
C026 N00F C00Y C01I 175.3(4) . . . . ?
C026 N00F C00Y C02C -2.8(4) . . . . ?
C026 C01O C022 N00K -8.7(6) . . . . ?
C026 C01O C022 C01D 172.3(4) . . . . ?
C026 C01O C02O C043 119.2(4) . . . . ?
C026 C01O C02O C04O -66.2(5) . . . . ?
C026 C01X C02C C00Y 0.4(4) . . . . ?
C027 N00A C01B C01C -2.8(4) . . . . ?
C027 N00A C01B C01P 176.3(4) . . . . ?
C027 C019 C028 C01E -61.7(5) . . . . ?
C027 C019 C028 C04M 114.9(4) . . . . ?
C028 C019 C027 N00A 174.0(4) . . . . ?
C028 C019 C027 C02H 0.1(6) . . . . ?
C028 C01E C023 C03T 1.1(6) . . . . ?
C028 C04M C04U C03T 1.6(8) . . . . ?
C029 N00G C02J C01H -3.5(4) . . . . ?
C029 N00G C02J C02Q 172.3(4) . . . . ?
C029 C02B C02U C02G -56.5(5) . . . . ?
C029 C02B C02U C040 121.4(4) . . . . ?
C02A C02F C038 N00K -174.5(4) . . . . ?
C02A C02F C038 C01Y -0.3(6) . . . . ?
C02A C02M C03R C044 -2.5(6) . . . . ?
C02A C03X C04J C044 -2.4(7) . . . . ?
C02B C01M C03F C01J 174.2(4) . . . . ?
C02B C029 C02P C01H 170.6(4) . . . . ?
C02B C02U C040 C04Q -176.2(4) . . . . ?
C02C C00Y C01I C02E -174.4(4) . . . . ?
C02C C00Y C01I C033 3.2(6) . . . . ?
C02C C01X C026 N00F -2.2(4) . . . . ?
C02C C01X C026 C01O 175.1(4) . . . . ?
C02D C01S C035 C015 -1.3(6) . . . . ?
C02E N007 C01T C02K -174.2(4) . . . . ?
C02E N007 C01T C042 4.7(4) . . . . ?
C02E C01I C033 C03Z -125.9(4) . . . . ?
C02E C01I C033 C05A 56.2(6) . . . . ?
C02F C01G C04D C030 -176.3(4) . . . . ?
C02F C02A C02M C03R -175.2(4) . . . . ?
C02F C02A C03X C04J 177.7(4) . . . . ?
C02G C02T C048 C04Q -0.2(6) . . . . ?
C02G C02T C048 C04S -179.7(4) . . . . ?
C02G C02U C040 C04Q 1.8(6) . . . . ?
C02I N00J C01M C02B -172.3(4) . . . . ?
C02I N00J C01M C03F 4.2(4) . . . . ?
C02I C01J C03F C01M -0.6(4) . . . . ?
C02I C01R C03G N00D 9.2(6) . . . . ?
C02I C01R C03G C037 -173.8(4) . . . . ?
C02J N00G C029 C02B -170.4(4) . . . . ?
C02J N00G C029 C02P 5.0(4) . . . . ?
C02J C01H C02P C029 2.5(4) . . . . ?
C02J C02Q C02W N00B 3.0(6) . . . . ?
C02J C02Q C02W C01W 175.3(4) . . . . ?
C02J C02Q C036 C04W -69.9(5) . . . . ?
C02J C02Q C036 C058 110.0(5) . . . . ?
C02K C01T C042 C04F 175.7(4) . . . . ?
C02K C02Y C03C C03H 179.5(4) . . . . ?
C02K C02Y C04E C03K 180.0(4) . . . . ?
C02L C04A C053 C032 -0.5(7) . . . . ?
C02M C02A C02F C01G -122.0(4) . . . . ?
C02M C02A C02F C038 57.5(5) . . . . ?
C02M C02A C03X C04J -0.7(6) . . . . ?
C02M C03R C044 C04J -0.6(6) . . . . ?
C02M C03R C044 C04Y -179.5(4) . . . . ?
C02O C01O C022 N00K 172.0(4) . . . . ?
C02O C01O C022 C01D -7.1(6) . . . . ?
C02O C01O C026 N00F 175.1(3) . . . . ?
C02O C01O C026 C01X -1.7(6) . . . . ?
C02O C043 C04P C045 0.3(7) . . . . ?
C02O C04O C054 C045 0.4(7) . . . . ?
C02P C01H C02J N00G 0.5(5) . . . . ?
C02P C01H C02J C02Q -175.2(4) . . . . ?
C02P C029 C02B C01M 179.8(4) . . . . ?
C02P C029 C02B C02U -1.3(6) . . . . ?
C02Q C036 C04W C04N 176.8(4) . . . . ?
C02Q C036 C058 C05B -177.0(4) . . . . ?
C02S C01K C01R C02I 56.5(5) . . . . ?
C02S C01K C01R C03G -121.0(4) . . . . ?
C02S C01K C03N C03A 1.5(6) . . . . ?
C02T C02G C02U C02B 174.4(4) . . . . ?
C02T C02G C02U C040 -3.6(6) . . . . ?
C02T C048 C04Q C040 -1.7(6) . . . . ?
C02T C048 C04S O00V -158.4(4) . . . . ?
C02T C048 C04S O014 20.5(7) . . . . ?
C02U C02G C02T C048 2.9(6) . . . . ?
C02U C040 C04Q C048 0.8(7) . . . . ?
C02V C046 C04V C04G -0.3(7) . . . . ?
C02V C04X C057 C04G 1.1(8) . . . . ?
C02W N00B C00Z C010 -174.7(4) . . . . ?
C02W N00B C00Z C025 2.2(4) . . . . ?
C02W C01W C025 C00Z 0.1(4) . . . . ?
C02W C02Q C036 C04W 109.3(5) . . . . ?
C02W C02Q C036 C058 -70.8(5) . . . . ?
C02Y C02K C031 N00C 172.1(3) . . . . ?
C02Y C02K C031 C030 -4.3(6) . . . . ?
C02Y C03C C03H C03V 0.6(6) . . . . ?
C02Z C032 C053 C04A 2.5(6) . . . . ?
C031 N00C C01G C02F 173.6(4) . . . . ?
C031 N00C C01G C04D -4.7(4) . . . . ?
C031 C02K C02Y C03C -58.2(5) . . . . ?
C031 C02K C02Y C04E 120.5(4) . . . . ?
C031 C030 C04D C01G 1.5(4) . . . . ?
C032 C00W C00X N008 173.5(3) . . . . ?
C032 C00W C00X C017 -4.9(6) . . . . ?
C032 C00W C01Q N004 171.4(3) . . . . ?
C032 C00W C01Q C03Q -5.4(6) . . . . ?
C032 C02Z C03J C02L -0.3(6) . . . . ?
C033 C01I C02E N007 -169.8(4) . . . . ?
C033 C01I C02E C04F 5.6(6) . . . . ?
C035 C015 C01A C020 61.0(5) . . . . ?
C035 C015 C01A C021 -121.7(4) . . . . ?
C035 C015 C01V C039 0.2(6) . . . . ?
C035 C01S C02D C039 -0.6(6) . . . . ?
C035 C01S C02D C03L 177.9(4) . . . . ?
C036 C02Q C02W N00B -176.1(4) . . . . ?
C036 C02Q C02W C01W -3.8(6) . . . . ?
C036 C058 C05B C04R -0.9(8) . . . . ?
C038 N00K C022 C01D 2.6(4) . . . . ?
C038 N00K C022 C01O -176.6(4) . . . . ?
C039 C02D C03L O005 -19.3(6) . . . . ?
C039 C02D C03L O00M 159.5(4) . . . . ?
C03A C03U C03W C02S 0.5(6) . . . . ?
C03A C03U C047 O00E 162.2(4) . . . . ?
C03A C03U C047 O00H -17.7(6) . . . . ?
C03B C012 C019 C027 172.1(4) . . . . ?
C03B C012 C019 C028 -9.0(6) . . . . ?
C03B C01F C021 N006 3.8(4) . . . . ?
C03B C01F C021 C01A -171.9(4) . . . . ?
C03C C02Y C04E C03K -1.3(6) . . . . ?
C03C C03H C03V C03K -1.3(6) . . . . ?
C03C C03H C03V C049 176.7(4) . . . . ?
C03D C03I C04L C04B 2.4(6) . . . . ?
C03D C03M C03P C04B 0.9(6) . . . . ?
C03D C03M C03P C04K -178.1(4) . . . . ?
C03F C01J C02I N00J 3.3(4) . . . . ?
C03F C01J C02I C01R -173.8(4) . . . . ?
C03F C01M C02B C029 172.6(4) . . . . ?
C03F C01M C02B C02U -6.3(6) . . . . ?
C03G N00D C01N C010 -173.7(4) . . . . ?
C03G N00D C01N C03O 2.9(4) . . . . ?
C03G C01R C02I N00J 7.2(6) . . . . ?
C03G C01R C02I C01J -176.1(4) . . . . ?
C03G C037 C03O C01N -0.5(4) . . . . ?
C03H C03V C049 O009 17.2(7) . . . . ?
C03H C03V C049 O00I -161.8(4) . . . . ?
C03I C010 C01N N00D 173.9(4) . . . . ?
C03I C010 C01N C03O -2.2(6) . . . . ?
C03I C03D C03M C03P 0.3(6) . . . . ?
C03J C02L C04A C053 -2.1(7) . . . . ?
C03J C02L C04C O00R -3.9(6) . . . . ?
C03J C02L C04C O02X 174.2(4) . . . . ?
C03J C02Z C032 C00W 175.6(4) . . . . ?
C03J C02Z C032 C053 -2.2(6) . . . . ?
C03K C03V C049 O009 -164.8(4) . . . . ?
C03K C03V C049 O00I 16.2(6) . . . . ?
C03L C02D C039 C01V -176.3(4) . . . . ?
C03M C03D C03I C010 176.2(4) . . . . ?
C03M C03D C03I C04L -1.9(6) . . . . ?
C03M C03P C04B C04L -0.4(6) . . . . ?
C03M C03P C04K O00Q -4.2(6) . . . . ?
C03M C03P C04K O01Z 175.9(4) . . . . ?
C03N C01K C01R C02I -125.0(4) . . . . ?
C03N C01K C01R C03G 57.5(5) . . . . ?
C03N C01K C02S C03W 0.1(6) . . . . ?
C03N C03A C03U C03W 1.2(6) . . . . ?
C03N C03A C03U C047 176.6(4) . . . . ?
C03O C037 C03G N00D 2.3(4) . . . . ?
C03O C037 C03G C01R -175.0(4) . . . . ?
C03P C04B C04L C03I -1.3(6) . . . . ?
C03R C044 C04J C03X 3.0(6) . . . . ?
C03R C044 C04Y O00N 154.5(4) . . . . ?
C03R C044 C04Y O011 -22.6(7) . . . . ?
C03S C03Y C04Z O00S 2.7(7) . . . . ?
C03S C03Y C04Z O03E -175.9(5) . . . . ?
C03S C03Y C055 C05A 2.5(7) . . . . ?
C03U C03A C03N C01K -2.2(6) . . . . ?
C03V C03K C04E C02Y 0.5(7) . . . . ?
C03W C03U C047 O00E -22.3(6) . . . . ?
C03W C03U C047 O00H 157.8(4) . . . . ?
C03X C02A C02F C01G 59.7(5) . . . . ?
C03X C02A C02F C038 -120.9(4) . . . . ?
C03X C02A C02M C03R 3.1(6) . . . . ?
C03Y C03S C03Z C033 1.4(6) . . . . ?
C03Y C055 C05A C033 0.5(7) . . . . ?
C03Z C033 C05A C055 -2.6(7) . . . . ?
C03Z C03S C03Y C04Z 178.5(4) . . . . ?
C03Z C03S C03Y C055 -3.5(6) . . . . ?
C042 C01T C02K C02Y -6.4(6) . . . . ?
C042 C01T C02K C031 171.6(4) . . . . ?
C043 C02O C04O C054 -1.9(7) . . . . ?
C046 C02V C04X C057 -2.2(7) . . . . ?
C047 C03U C03W C02S -175.1(4) . . . . ?
C04A C02L C03J C02Z 2.4(6) . . . . ?
C04A C02L C04C O00R 174.5(4) . . . . ?
C04A C02L C04C O02X -7.4(6) . . . . ?
C04B C03P C04K O00Q 176.8(4) . . . . ?
C04B C03P C04K O01Z -3.1(6) . . . . ?
C04C C02L C03J C02Z -179.2(4) . . . . ?
C04C C02L C04A C053 179.6(4) . . . . ?
C04D C01G C02F C02A 8.0(6) . . . . ?
C04D C01G C02F C038 -171.4(4) . . . . ?
C04D C030 C031 N00C -4.5(4) . . . . ?
C04D C030 C031 C02K 172.3(4) . . . . ?
C04E C02Y C03C C03H 0.7(6) . . . . ?
C04E C03K C03V C03H 0.8(7) . . . . ?
C04E C03K C03V C049 -177.2(4) . . . . ?
C04H C045 C04P C043 -178.6(4) . . . . ?
C04H C045 C054 C04O 178.3(4) . . . . ?
C04J C044 C04Y O00N -24.4(6) . . . . ?
C04J C044 C04Y O011 158.5(5) . . . . ?
C04K C03P C04B C04L 178.6(4) . . . . ?
C04N C04R C056 O00U 15.8(7) . . . . ?
C04N C04R C056 O02N -168.9(5) . . . . ?
C04N C04R C05B C058 -0.8(7) . . . . ?
C04O C02O C043 C04P 1.6(6) . . . . ?
C04P C045 C04H O00O 28.5(6) . . . . ?
C04P C045 C04H O00T -152.8(5) . . . . ?
C04P C045 C054 C04O 1.4(7) . . . . ?
C04Q C048 C04S O00V 22.1(7) . . . . ?
C04Q C048 C04S O014 -159.0(5) . . . . ?
C04R C04N C04W C036 1.4(7) . . . . ?
C04S C048 C04Q C040 177.9(4) . . . . ?
C04U C03T C052 O00P 27.5(7) . . . . ?
C04U C03T C052 O016 -152.0(5) . . . . ?
C04V C04G C050 O00L -27.0(7) . . . . ?
C04V C04G C050 O013 152.2(5) . . . . ?
C04V C04G C057 C04X 0.5(8) . . . . ?
C04W C036 C058 C05B 2.9(7) . . . . ?
C04W C04N C04R C056 -177.7(4) . . . . ?
C04W C04N C04R C05B 0.7(7) . . . . ?
C04X C02V C046 C04V 1.8(7) . . . . ?
C04Y C044 C04J C03X -178.1(4) . . . . ?
C04Z C03Y C055 C05A -179.5(4) . . . . ?
C050 C04G C04V C046 179.3(4) . . . . ?
C050 C04G C057 C04X -179.7(5) . . . . ?
C052 C03T C04U C04M 177.5(5) . . . . ?
C054 C045 C04H O00O -148.2(4) . . . . ?
C054 C045 C04H O00T 30.5(7) . . . . ?
C054 C045 C04P C043 -1.8(7) . . . . ?
C055 C03Y C04Z O00S -175.2(4) . . . . ?
C055 C03Y C04Z O03E 6.2(7) . . . . ?
C056 C04R C05B C058 177.6(5) . . . . ?
C057 C04G C04V C046 -0.9(7) . . . . ?
C057 C04G C050 O00L 153.2(5) . . . . ?
C057 C04G C050 O013 -27.6(7) . . . . ?
C058 C036 C04W C04N -3.1(7) . . . . ?
C05A C033 C03Z C03S 1.7(6) . . . . ?
C05B C04R C056 O00U -162.5(5) . . . . ?
C05B C04R C056 O02N 12.8(7) . . . . ?

loop_
_smtbx_masks_void_nr
_smtbx_masks_void_average_x
_smtbx_masks_void_average_y
_smtbx_masks_void_average_z
_smtbx_masks_void_volume
_smtbx_masks_void_count_electrons
_smtbx_masks_void_content
1 -0.978 -0.642 0.120 3708.7 618.0 '15 C3H7NO'
